data_7713312
loop_
_publ_author_name
'McLoughlin, Connor P.'
'Kaseman, Derrick C.'
'Fettinger, James C.'
'Power, Philip P.'

_publ_section_title
;
 Rearrangement of a Ge(II) aryloxide to yield a new Ge(II) oxo-cluster
 [Ge<sub>6</sub>(&#x3bc;<sub>3</sub>-O)<sub>4</sub>(&#x3bc;<sub>2</sub>-OC<sub>6</sub>H<sub>2</sub>-2,4,6-Cy<sub>3</sub>)<sub>4</sub>](NH<sub>3</sub>)<sub>0.5</sub>:
 main group aryloxides of Ge(II), Sn(II), and Pb(II)
 [M(OC<sub>6</sub>H<sub>2</sub>-2,4,6-Cy<sub>3</sub>)<sub>2</sub>]<sub>2</sub>
 (Cy = cyclohexyl).
;
_journal_name_full 'Dalton transactions (Cambridge, England : 2003)'
_journal_paper_doi 10.1039/d3dt00906h
_journal_year 2023
_chemical_formula_moiety 'C96 H140 Ge6 O8, 4(C7 H8), 0.5(H3 N)'
_chemical_formula_sum 'C124 H173.5 Ge6 N0.5 O8'
_chemical_formula_weight 2234.66
_space_group_crystal_system monoclinic
_space_group_IT_number 15
_space_group_name_Hall '-C 2yc'
_space_group_name_H-M_alt 'C 1 2/c 1'
_atom_sites_solution_hydrogens mixed
_atom_sites_solution_primary dual
_audit_creation_method SHELXL-2018/3
_audit_update_record
;
2023-03-24 deposited with the CCDC.	2023-06-21 downloaded from the CCDC.
;
_cell_angle_alpha 90
_cell_angle_beta 108.188(4)
_cell_angle_gamma 90
_cell_formula_units_Z 8
_cell_length_a 28.917(4)
_cell_length_b 28.936(4)
_cell_length_c 29.722(4)
_cell_measurement_reflns_used 9021
_cell_measurement_temperature 150(2)
_cell_measurement_theta_max 25.19
_cell_measurement_theta_min 2.35
_cell_volume 23627(6)
_computing_cell_refinement 'SAINT (8.38a) (Bruker, 2017)'
_computing_data_collection 'Apex3 (2019.11-0) (Bruker, 2019)'
_computing_data_reduction 'SAINT (8.38a) (Bruker, 2017)'
_computing_molecular_graphics 'Bruker SHELXTL'
_computing_publication_material 'Bruker SHELXTL'
_computing_structure_refinement 'SHELXL-2018/3 (Sheldrick, 2018)'
_computing_structure_solution 'SHELXT (Sheldrick, 2015) Acta Cryst., A71, 3-8'
_diffrn_ambient_temperature 150(2)
_diffrn_measured_fraction_theta_full 0.999
_diffrn_measured_fraction_theta_max 0.987
_diffrn_measurement_device_type 'Bruker Photon2 CMOS'
_diffrn_measurement_method '\f and \w scans'
_diffrn_radiation_type MoK\a
_diffrn_radiation_wavelength 0.71073
_diffrn_reflns_av_R_equivalents 0.0997
_diffrn_reflns_av_unetI/netI 0.0703
_diffrn_reflns_Laue_measured_fraction_full 0.999
_diffrn_reflns_Laue_measured_fraction_max 0.987
_diffrn_reflns_limit_h_max 34
_diffrn_reflns_limit_h_min -34
_diffrn_reflns_limit_k_max 34
_diffrn_reflns_limit_k_min -34
_diffrn_reflns_limit_l_max 35
_diffrn_reflns_limit_l_min -35
_diffrn_reflns_number 85260
_diffrn_reflns_point_group_measured_fraction_full 0.999
_diffrn_reflns_point_group_measured_fraction_max 0.987
_diffrn_reflns_theta_full 25.242
_diffrn_reflns_theta_max 25.551
_diffrn_reflns_theta_min 1.948
_exptl_absorpt_coefficient_mu 1.560
_exptl_absorpt_correction_T_max 0.4867
_exptl_absorpt_correction_T_min 0.4279
_exptl_absorpt_correction_type multi-scan
_exptl_absorpt_process_details 'SADABS 2016/2 (Sheldrick, 2016)'
_exptl_crystal_colour Colorless
_exptl_crystal_density_diffrn 1.256
_exptl_crystal_description Rectangular
_exptl_crystal_F_000 9416
_exptl_crystal_size_max 0.206
_exptl_crystal_size_mid 0.185
_exptl_crystal_size_min 0.030
_refine_diff_density_max 2.549
_refine_diff_density_min -0.865
_refine_diff_density_rms 0.126
_refine_ls_extinction_method none
_refine_ls_goodness_of_fit_ref 1.042
_refine_ls_hydrogen_treatment mixed
_refine_ls_matrix_type full
_refine_ls_number_parameters 1427
_refine_ls_number_reflns 21934
_refine_ls_number_restraints 403
_refine_ls_restrained_S_all 1.038
_refine_ls_R_factor_all 0.0984
_refine_ls_R_factor_gt 0.0737
_refine_ls_shift/su_max 0.001
_refine_ls_shift/su_mean 0.000
_refine_ls_structure_factor_coef Fsqd
_refine_ls_weighting_details 'w=1/[\s^2^(Fo^2^)+(0.1225P)^2^+123.1404P] where P=(Fo^2^+2Fc^2^)/3'
_refine_ls_weighting_scheme calc
_refine_ls_wR_factor_gt 0.2012
_refine_ls_wR_factor_ref 0.2234
_reflns_Friedel_coverage 0.000
_reflns_number_gt 16435
_reflns_number_total 21934
_reflns_threshold_expression 'I > 2\s(I)'
_cod_data_source_file d3dt00906h2.cif
_cod_data_source_block CM90FMI
_cod_depositor_comments
;
The following automatic conversions were performed:

data item '_exptl_absorpt_correction_type' value 'Multi-scan' was
changed to 'multi-scan' in accordance with the
/home/data/users/saulius/crontab/automatic-downloads/rss-feeds/RSC/lib/dictionaries/cif_core.dic
dictionary named 'cif_core.dic' version 2.4.2 last updated on
2011-04-26.

Automatic conversion script
Id: cif_fix_values 8170 2020-07-09 18:12:32Z antanas 
;
_cod_original_cell_volume 23627(5)
_cod_original_sg_symbol_H-M 'C 2/c'
_cod_original_formula_sum 'C124 H173.50 Ge6 N0.50 O8'
_cod_database_code 7713312
_shelx_shelxl_version_number 2018/3
_shelx_space_group_comment
; 
The symmetry employed for this shelxl refinement is uniquely defined 
by the following loop, which should always be used as a source of 
symmetry information in preference to the above space-group names. 
They are only intended as comments. 
;
_shelx_estimated_absorpt_t_min 0.739
_shelx_estimated_absorpt_t_max 0.955

loop_
_space_group_symop_operation_xyz
'x, y, z'
'-x, y, -z+1/2'
'x+1/2, y+1/2, z'
'-x+1/2, y+1/2, -z+1/2'
'-x, -y, -z'
'x, -y, z-1/2'
'-x+1/2, -y+1/2, -z'
'x+1/2, -y+1/2, z-1/2'

loop_
_atom_site_label
_atom_site_type_symbol
_atom_site_fract_x
_atom_site_fract_y
_atom_site_fract_z
_atom_site_U_iso_or_equiv
_atom_site_adp_type
_atom_site_occupancy
_atom_site_site_symmetry_order
_atom_site_calc_flag
_atom_site_refinement_flags_posn
_atom_site_refinement_flags_adp
_atom_site_refinement_flags_occupancy
_atom_site_disorder_assembly
_atom_site_disorder_group
Ge1 Ge 0.27277(3) 0.32782(2) 0.33041(2) 0.03020(17) Uani 1 1 d . . . . .
Ge2 Ge 0.18965(2) 0.27552(2) 0.25535(2) 0.02711(16) Uani 1 1 d . . . . .
Ge3 Ge 0.29956(2) 0.26839(2) 0.24364(2) 0.02673(16) Uani 1 1 d . . . . .
Ge4 Ge 0.31117(2) 0.38175(2) 0.25780(2) 0.02724(16) Uani 1 1 d . . . . .
Ge5 Ge 0.19312(2) 0.38897(2) 0.24345(2) 0.02804(16) Uani 1 1 d . . . . .
Ge6 Ge 0.22355(2) 0.32920(3) 0.16971(2) 0.03092(17) Uani 1 1 d . . . . .
O1 O 0.19243(15) 0.31633(14) 0.30977(14) 0.0280(9) Uani 1 1 d . . . . .
O2 O 0.34329(14) 0.34028(14) 0.31038(14) 0.0277(9) Uani 1 1 d . . . . .
O3 O 0.25687(14) 0.37672(14) 0.28340(14) 0.0272(9) Uani 1 1 d . . . . .
O4 O 0.26034(14) 0.28022(14) 0.28265(14) 0.0266(9) Uani 1 1 d . . . . .
O5 O 0.28658(14) 0.33052(14) 0.21747(14) 0.0270(9) Uani 1 1 d . . . . .
O6 O 0.18933(15) 0.32712(14) 0.21610(14) 0.0280(9) Uani 1 1 d . . . . .
O7 O 0.24148(15) 0.25352(14) 0.18983(14) 0.0276(9) Uani 1 1 d . . . . .
O8 O 0.21786(15) 0.40420(14) 0.19058(14) 0.0279(9) Uani 1 1 d . . . . .
C1 C 0.1692(2) 0.3029(2) 0.3430(2) 0.0278(13) Uani 1 1 d . . . . .
C2 C 0.1786(2) 0.2598(2) 0.3656(2) 0.0308(13) Uani 1 1 d . . . . .
C3 C 0.1532(2) 0.2485(2) 0.3964(2) 0.0375(15) Uani 1 1 d . . . . .
H3 H 0.158827 0.219129 0.411393 0.045 Uiso 1 1 calc R U . . .
C4 C 0.1200(2) 0.2775(2) 0.4064(2) 0.0375(15) Uani 1 1 d . . . . .
C5 C 0.1131(3) 0.3203(2) 0.3849(2) 0.0381(15) Uani 1 1 d . . . . .
H5 H 0.091540 0.341374 0.392670 0.046 Uiso 1 1 calc R U . . .
C6 C 0.1361(2) 0.3342(2) 0.3523(2) 0.0323(14) Uani 1 1 d . . . . .
C7 C 0.2149(2) 0.2255(2) 0.3573(2) 0.0317(14) Uani 1 1 d . . . . .
H7 H 0.231736 0.241169 0.336877 0.038 Uiso 1 1 calc R U . . .
C8 C 0.1907(3) 0.1822(2) 0.3310(3) 0.0432(16) Uani 1 1 d . . . . .
H8A H 0.175230 0.164641 0.351098 0.052 Uiso 1 1 calc R U . . .
H8B H 0.164909 0.191258 0.301668 0.052 Uiso 1 1 calc R U . . .
C9 C 0.2274(3) 0.1519(3) 0.3186(3) 0.0501(19) Uani 1 1 d . . . . .
H9A H 0.240711 0.168456 0.296330 0.060 Uiso 1 1 calc R U . . .
H9B H 0.211015 0.123514 0.302713 0.060 Uiso 1 1 calc R U . . .
C10 C 0.2694(3) 0.1384(3) 0.3634(3) 0.057(2) Uani 1 1 d . . . . .
H10A H 0.256766 0.117683 0.383362 0.068 Uiso 1 1 calc R U . . .
H10B H 0.294442 0.121163 0.353836 0.068 Uiso 1 1 calc R U . . .
C11 C 0.2923(3) 0.1801(3) 0.3917(3) 0.0498(19) Uani 1 1 d . . . . .
H11A H 0.309627 0.198169 0.373609 0.060 Uiso 1 1 calc R U . . .
H11B H 0.316681 0.169913 0.421584 0.060 Uiso 1 1 calc R U . . .
C12 C 0.2544(2) 0.2115(2) 0.4035(2) 0.0377(15) Uani 1 1 d . . . . .
H12A H 0.239387 0.194766 0.424467 0.045 Uiso 1 1 calc R U . . .
H12B H 0.270635 0.239475 0.420380 0.045 Uiso 1 1 calc R U . . .
C13 C 0.0932(3) 0.2636(3) 0.4410(3) 0.0428(17) Uani 1 1 d . . . . .
H13 H 0.070185 0.289262 0.441619 0.051 Uiso 1 1 calc R U . . .
C14 C 0.1280(3) 0.2582(3) 0.4910(3) 0.057(2) Uani 1 1 d . . . . .
H14A H 0.144992 0.287870 0.501317 0.068 Uiso 1 1 calc R U . . .
H14B H 0.152782 0.234672 0.490861 0.068 Uiso 1 1 calc R U . . .
C15 C 0.1021(4) 0.2438(4) 0.5262(3) 0.077(3) Uani 1 1 d . . . . .
H15A H 0.126694 0.238014 0.557350 0.092 Uiso 1 1 calc R U . . .
H15B H 0.081141 0.269579 0.530131 0.092 Uiso 1 1 calc R U . . .
C16 C 0.0719(4) 0.2021(3) 0.5114(3) 0.067(3) Uani 1 1 d . . . . .
H16A H 0.053694 0.196105 0.534012 0.080 Uiso 1 1 calc R U . . .
H16B H 0.093260 0.175168 0.512077 0.080 Uiso 1 1 calc R U . . .
C17 C 0.0359(4) 0.2078(4) 0.4612(3) 0.072(3) Uani 1 1 d . . . . .
H17A H 0.017580 0.178688 0.451240 0.086 Uiso 1 1 calc R U . . .
H17B H 0.012224 0.232551 0.461251 0.086 Uiso 1 1 calc R U . . .
C18 C 0.0632(3) 0.2201(3) 0.4263(3) 0.058(2) Uani 1 1 d . . . . .
H18A H 0.084907 0.194203 0.424477 0.069 Uiso 1 1 calc R U . . .
H18B H 0.039507 0.224597 0.394366 0.069 Uiso 1 1 calc R U . . .
C19 C 0.1285(2) 0.3830(2) 0.3317(2) 0.0377(15) Uani 1 1 d . . . . .
H19 H 0.135779 0.381823 0.300947 0.045 Uiso 1 1 calc R U . . .
C20 C 0.0773(3) 0.4003(3) 0.3209(4) 0.072(3) Uani 1 1 d . . . . .
H20A H 0.067327 0.398425 0.349823 0.086 Uiso 1 1 calc R U . . .
H20B H 0.055135 0.380232 0.296496 0.086 Uiso 1 1 calc R U . . .
C21 C 0.0723(4) 0.4506(3) 0.3029(4) 0.077(3) Uani 1 1 d . . . . .
H21A H 0.078077 0.451910 0.271808 0.092 Uiso 1 1 calc R U . . .
H21B H 0.038925 0.461850 0.298730 0.092 Uiso 1 1 calc R U . . .
C22 C 0.1079(5) 0.4805(3) 0.3371(4) 0.083(3) Uani 1 1 d . . . . .
H22A H 0.101219 0.480046 0.367827 0.099 Uiso 1 1 calc R U . . .
H22B H 0.104188 0.512706 0.325308 0.099 Uiso 1 1 calc R U . . .
C23 C 0.1589(4) 0.4648(3) 0.3444(5) 0.089(4) Uani 1 1 d . . . . .
H23A H 0.182073 0.485196 0.367509 0.107 Uiso 1 1 calc R U . . .
H23B H 0.166401 0.466118 0.314129 0.107 Uiso 1 1 calc R U . . .
C24 C 0.1638(4) 0.4156(3) 0.3629(4) 0.086(4) Uani 1 1 d . . . . .
H24A H 0.197222 0.404532 0.366647 0.103 Uiso 1 1 calc R U . . .
H24B H 0.159329 0.415463 0.394543 0.103 Uiso 1 1 calc R U . . .
C25 C 0.3878(2) 0.3535(2) 0.3429(2) 0.0272(13) Uani 1 1 d . . . . .
C26 C 0.3925(2) 0.3951(2) 0.3674(2) 0.0321(14) Uani 1 1 d . . . . .
C27 C 0.4378(3) 0.4078(2) 0.3980(3) 0.0421(16) Uani 1 1 d . . . . .
H27 H 0.440894 0.436153 0.414761 0.050 Uiso 1 1 calc R U . . .
C28 C 0.4792(2) 0.3798(2) 0.4047(2) 0.0375(15) Uani 1 1 d . . . . .
C29 C 0.4727(2) 0.3382(2) 0.3810(2) 0.0346(14) Uani 1 1 d . . . . .
H29 H 0.499851 0.318064 0.386514 0.041 Uiso 1 1 calc R U . . .
C30 C 0.4274(2) 0.3239(2) 0.3488(2) 0.0300(13) Uani 1 1 d . . . . .
C31 C 0.3503(2) 0.4288(2) 0.3628(2) 0.0365(15) Uani 1 1 d . . . . .
H31 H 0.320230 0.413664 0.341713 0.044 Uiso 1 1 calc R U . . .
C32 C 0.3411(3) 0.4386(3) 0.4099(3) 0.0500(19) Uani 1 1 d . . . . .
H32A H 0.336055 0.409182 0.424693 0.060 Uiso 1 1 calc R U . . .
H32B H 0.369777 0.454314 0.431831 0.060 Uiso 1 1 calc R U . . .
C33 C 0.2965(3) 0.4691(3) 0.4016(4) 0.070(3) Uani 1 1 d . . . . .
H33A H 0.267483 0.451650 0.382574 0.084 Uiso 1 1 calc R U . . .
H33B H 0.291970 0.476408 0.432453 0.084 Uiso 1 1 calc R U . . .
C34 C 0.2996(3) 0.5125(3) 0.3770(4) 0.075(3) Uani 1 1 d . . . . .
H34A H 0.325721 0.532031 0.397697 0.090 Uiso 1 1 calc R U . . .
H34B H 0.268484 0.529506 0.370291 0.090 Uiso 1 1 calc R U . . .
C35 C 0.3101(3) 0.5033(3) 0.3311(4) 0.066(3) Uani 1 1 d . . . . .
H35A H 0.314495 0.533080 0.316471 0.079 Uiso 1 1 calc R U . . .
H35B H 0.282059 0.487122 0.308805 0.079 Uiso 1 1 calc R U . . .
C36 C 0.3560(3) 0.4739(2) 0.3394(3) 0.0496(19) Uani 1 1 d . . . . .
H36A H 0.361574 0.467566 0.308780 0.060 Uiso 1 1 calc R U . . .
H36B H 0.384490 0.490898 0.359853 0.060 Uiso 1 1 calc R U . . .
C37 C 0.5290(3) 0.3949(3) 0.4360(3) 0.0467(18) Uani 1 1 d . . . . .
H37 H 0.551526 0.368220 0.437941 0.056 Uiso 1 1 calc R U . . .
C38 C 0.5483(3) 0.4350(3) 0.4141(3) 0.053(2) Uani 1 1 d . . . . .
H38A H 0.525969 0.461627 0.410349 0.064 Uiso 1 1 calc R U . . .
H38B H 0.548992 0.425881 0.382184 0.064 Uiso 1 1 calc R U . . .
C39 C 0.6000(3) 0.4497(4) 0.4444(4) 0.069(3) Uani 1 1 d . . . . .
H39A H 0.623267 0.424545 0.444875 0.083 Uiso 1 1 calc R U . . .
H39B H 0.610043 0.477380 0.430238 0.083 Uiso 1 1 calc R U . . .
C40 C 0.6010(4) 0.4604(4) 0.4940(4) 0.083(3) Uani 1 1 d . . . . .
H40A H 0.580871 0.488154 0.493727 0.100 Uiso 1 1 calc R U . . .
H40B H 0.634863 0.467675 0.513336 0.100 Uiso 1 1 calc R U . . .
C41 C 0.5824(4) 0.4208(4) 0.5169(3) 0.080(3) Uani 1 1 d . . . . .
H41A H 0.581692 0.430287 0.548665 0.096 Uiso 1 1 calc R U . . .
H41B H 0.604677 0.394094 0.520803 0.096 Uiso 1 1 calc R U . . .
C42 C 0.5309(3) 0.4064(4) 0.4864(3) 0.069(3) Uani 1 1 d . . . . .
H42A H 0.520481 0.379171 0.500858 0.082 Uiso 1 1 calc R U . . .
H42B H 0.507937 0.431961 0.485817 0.082 Uiso 1 1 calc R U . . .
C43 C 0.4228(2) 0.2772(2) 0.3257(2) 0.0305(13) Uani 1 1 d . . . . .
H43 H 0.399514 0.280428 0.292989 0.037 Uiso 1 1 calc R U . . .
C44 C 0.4705(3) 0.2581(3) 0.3210(3) 0.0431(17) Uani 1 1 d . . . . .
H44A H 0.495067 0.256402 0.352776 0.052 Uiso 1 1 calc R U . . .
H44B H 0.482871 0.279435 0.301402 0.052 Uiso 1 1 calc R U . . .
C45 C 0.4635(3) 0.2098(3) 0.2983(3) 0.0499(19) Uani 1 1 d . . . . .
H45A H 0.440720 0.211787 0.265635 0.060 Uiso 1 1 calc R U . . .
H45B H 0.495118 0.198286 0.296447 0.060 Uiso 1 1 calc R U . . .
C46 C 0.4438(3) 0.1764(3) 0.3264(3) 0.053(2) Uani 1 1 d . . . . .
H46A H 0.467625 0.172669 0.358379 0.064 Uiso 1 1 calc R U . . .
H46B H 0.439016 0.145805 0.310656 0.064 Uiso 1 1 calc R U . . .
C47 C 0.3959(3) 0.1934(2) 0.3308(3) 0.0469(18) Uani 1 1 d . . . . .
H47A H 0.384633 0.171897 0.351095 0.056 Uiso 1 1 calc R U . . .
H47B H 0.371092 0.193741 0.299066 0.056 Uiso 1 1 calc R U . . .
C48 C 0.4010(3) 0.2419(2) 0.3521(2) 0.0370(15) Uani 1 1 d . . . . .
H48A H 0.421880 0.240356 0.385498 0.044 Uiso 1 1 calc R U . . .
H48B H 0.368466 0.252921 0.351780 0.044 Uiso 1 1 calc R U . . .
C49 C 0.2447(2) 0.2199(2) 0.1566(2) 0.0287(13) Uani 1 1 d . . . . .
C50 C 0.2803(2) 0.2225(2) 0.1343(2) 0.0311(13) Uani 1 1 d . . . . .
C51 C 0.2824(3) 0.1870(2) 0.1025(2) 0.0385(15) Uani 1 1 d . . . . .
H51 H 0.306530 0.188623 0.087044 0.046 Uiso 1 1 calc R U . . .
C52 C 0.2509(3) 0.1502(2) 0.0930(2) 0.0366(15) Uani 1 1 d . . . . .
C53 C 0.2152(3) 0.1491(2) 0.1155(2) 0.0355(15) Uani 1 1 d . . . . .
H53 H 0.192700 0.124097 0.108796 0.043 Uiso 1 1 calc R U . . .
C54 C 0.2109(2) 0.1830(2) 0.1474(2) 0.0293(13) Uani 1 1 d . . . . .
C55 C 0.3167(2) 0.2617(2) 0.1413(2) 0.0301(13) Uani 1 1 d . . . . .
H55 H 0.307788 0.285185 0.161948 0.036 Uiso 1 1 calc R U . . .
C56 C 0.3692(2) 0.2457(3) 0.1678(3) 0.0410(16) Uani 1 1 d . . . . .
H56A H 0.369698 0.229317 0.197158 0.049 Uiso 1 1 calc R U . . .
H56B H 0.380148 0.223830 0.147555 0.049 Uiso 1 1 calc R U . . .
C57 C 0.4036(3) 0.2866(3) 0.1800(3) 0.0503(19) Uani 1 1 d . . . . .
H57A H 0.436958 0.275610 0.196611 0.060 Uiso 1 1 calc R U . . .
H57B H 0.393610 0.307609 0.201608 0.060 Uiso 1 1 calc R U . . .
C58 C 0.4034(3) 0.3129(3) 0.1357(3) 0.056(2) Uani 1 1 d . . . . .
H58A H 0.417134 0.293189 0.115805 0.067 Uiso 1 1 calc R U . . .
H58B H 0.424036 0.340824 0.144712 0.067 Uiso 1 1 calc R U . . .
C59 C 0.3516(3) 0.3270(3) 0.1077(3) 0.0482(18) Uani 1 1 d . . . . .
H59A H 0.351981 0.342023 0.077896 0.058 Uiso 1 1 calc R U . . .
H59B H 0.339899 0.349960 0.126290 0.058 Uiso 1 1 calc R U . . .
C60 C 0.3163(3) 0.2864(2) 0.0958(2) 0.0416(16) Uani 1 1 d . . . . .
H60A H 0.325821 0.264619 0.074627 0.050 Uiso 1 1 calc R U . . .
H60B H 0.283018 0.297789 0.079078 0.050 Uiso 1 1 calc R U . . .
C61 C 0.2537(3) 0.1124(2) 0.0587(3) 0.0435(17) Uani 1 1 d . . . . .
H61 H 0.227759 0.089258 0.057975 0.052 Uiso 1 1 calc R U . . .
C62 C 0.3019(3) 0.0873(3) 0.0738(3) 0.058(2) Uani 1 1 d . . . . .
H62A H 0.307291 0.073652 0.105537 0.070 Uiso 1 1 calc R U . . .
H62B H 0.328449 0.109738 0.076102 0.070 Uiso 1 1 calc R U . . .
C63 C 0.3037(4) 0.0489(3) 0.0386(3) 0.074(3) Uani 1 1 d . . . . .
H63A H 0.279075 0.024992 0.038088 0.088 Uiso 1 1 calc R U . . .
H63B H 0.336206 0.034036 0.048697 0.088 Uiso 1 1 calc R U . . .
C64 C 0.2936(4) 0.0696(3) -0.0119(3) 0.064(2) Uani 1 1 d . . . . .
H64A H 0.319900 0.091454 -0.011969 0.077 Uiso 1 1 calc R U . . .
H64B H 0.293093 0.044579 -0.034673 0.077 Uiso 1 1 calc R U . . .
C65 C 0.2462(4) 0.0942(3) -0.0266(3) 0.068(3) Uani 1 1 d . . . . .
H65A H 0.219694 0.071523 -0.029902 0.082 Uiso 1 1 calc R U . . .
H65B H 0.241301 0.108575 -0.057972 0.082 Uiso 1 1 calc R U . . .
C66 C 0.2432(4) 0.1314(3) 0.0086(3) 0.059(2) Uani 1 1 d . . . . .
H66A H 0.210308 0.145251 -0.001748 0.071 Uiso 1 1 calc R U . . .
H66B H 0.266985 0.156091 0.008862 0.071 Uiso 1 1 calc R U . . .
C67 C 0.1697(2) 0.1813(2) 0.1686(2) 0.0352(14) Uani 1 1 d . . . . .
H67 H 0.181845 0.195778 0.200677 0.042 Uiso 1 1 calc R U . . .
C68 C 0.1276(3) 0.2102(3) 0.1396(3) 0.054(2) Uani 1 1 d . . . . .
H68A H 0.117071 0.198616 0.106549 0.064 Uiso 1 1 calc R U . . .
H68B H 0.138697 0.242475 0.139062 0.064 Uiso 1 1 calc R U . . .
C69 C 0.0837(3) 0.2094(4) 0.1587(4) 0.070(3) Uani 1 1 d . . . . .
H69A H 0.092612 0.225186 0.189756 0.084 Uiso 1 1 calc R U . . .
H69B H 0.056208 0.226510 0.136609 0.084 Uiso 1 1 calc R U . . .
C70 C 0.0680(3) 0.1604(3) 0.1640(3) 0.063(2) Uani 1 1 d . . . . .
H70A H 0.040919 0.160800 0.177717 0.076 Uiso 1 1 calc R U . . .
H70B H 0.056249 0.145519 0.132504 0.076 Uiso 1 1 calc R U . . .
C71 C 0.1098(3) 0.1333(3) 0.1955(3) 0.057(2) Uani 1 1 d . . . . .
H71A H 0.099095 0.101271 0.198537 0.069 Uiso 1 1 calc R U . . .
H71B H 0.120475 0.147369 0.227476 0.069 Uiso 1 1 calc R U . . .
C72 C 0.1524(3) 0.1326(2) 0.1751(3) 0.0466(18) Uani 1 1 d . . . . .
H72A H 0.179823 0.115044 0.196705 0.056 Uiso 1 1 calc R U . . .
H72B H 0.142220 0.116546 0.144157 0.056 Uiso 1 1 calc R U . . .
C73 C 0.1942(2) 0.4385(2) 0.1578(2) 0.0288(13) Uani 1 1 d . . . . .
C74 C 0.2217(2) 0.4760(2) 0.1512(2) 0.0321(14) Uani 1 1 d . . . . .
C75 C 0.1982(2) 0.5107(2) 0.1199(2) 0.0357(15) Uani 1 1 d . . . . .
H75 H 0.216834 0.535985 0.114756 0.043 Uiso 1 1 calc R U . . .
C76 C 0.1489(2) 0.5097(2) 0.0961(2) 0.0367(15) Uani 1 1 d . . . . .
C77 C 0.1231(3) 0.4710(2) 0.1023(2) 0.0393(16) Uani 1 1 d . . . . .
H77 H 0.089533 0.468684 0.084697 0.047 Uiso 1 1 calc R U . . .
C78 C 0.1446(2) 0.4357(2) 0.1335(2) 0.0351(14) Uani 1 1 d . . . . .
C79 C 0.2769(2) 0.4780(2) 0.1754(2) 0.0312(13) Uani 1 1 d . . . . .
H79 H 0.283514 0.463812 0.207505 0.037 Uiso 1 1 calc R U . . .
C80 C 0.3031(3) 0.4487(3) 0.1488(3) 0.0440(17) Uani 1 1 d . . . . .
H80A H 0.292482 0.416199 0.148948 0.053 Uiso 1 1 calc R U . . .
H80B H 0.293417 0.459148 0.115397 0.053 Uiso 1 1 calc R U . . .
C81 C 0.3578(3) 0.4508(3) 0.1692(3) 0.059(2) Uani 1 1 d . . . . .
H81A H 0.368048 0.435687 0.200643 0.071 Uiso 1 1 calc R U . . .
H81B H 0.372505 0.433521 0.148330 0.071 Uiso 1 1 calc R U . . .
C82 C 0.3763(3) 0.4999(3) 0.1742(3) 0.059(2) Uani 1 1 d . . . . .
H82A H 0.368450 0.514409 0.142605 0.070 Uiso 1 1 calc R U . . .
H82B H 0.412108 0.499967 0.188808 0.070 Uiso 1 1 calc R U . . .
C83 C 0.3527(3) 0.5275(3) 0.2053(3) 0.057(2) Uani 1 1 d . . . . .
H83A H 0.361449 0.513590 0.237308 0.069 Uiso 1 1 calc R U . . .
H83B H 0.364778 0.559691 0.208509 0.069 Uiso 1 1 calc R U . . .
C84 C 0.2977(3) 0.5272(2) 0.1829(3) 0.0462(18) Uani 1 1 d . . . . .
H84A H 0.289113 0.543300 0.152051 0.055 Uiso 1 1 calc R U . . .
H84B H 0.282651 0.544364 0.203601 0.055 Uiso 1 1 calc R U . . .
C85 C 0.1247(3) 0.5495(3) 0.0647(3) 0.0453(18) Uani 1 1 d . . . . .
H85 H 0.151155 0.570988 0.062834 0.054 Uiso 1 1 calc R U . . .
C86 C 0.0970(4) 0.5347(3) 0.0139(3) 0.063(2) Uani 1 1 d . . . . .
H86A H 0.071079 0.512591 0.014478 0.076 Uiso 1 1 calc R U . . .
H86B H 0.119646 0.518786 0.000045 0.076 Uiso 1 1 calc R U . . .
C87 C 0.0741(5) 0.5765(4) -0.0172(3) 0.081(3) Uani 1 1 d . . . . .
H87A H 0.100135 0.596906 -0.020855 0.097 Uiso 1 1 calc R U . . .
H87B H 0.054650 0.565541 -0.049102 0.097 Uiso 1 1 calc R U . . .
C88 C 0.0416(4) 0.6034(4) 0.0049(3) 0.072(3) Uani 1 1 d . . . . .
H88A H 0.028673 0.630969 -0.014734 0.087 Uiso 1 1 calc R U . . .
H88B H 0.013637 0.583842 0.005284 0.087 Uiso 1 1 calc R U . . .
C89 C 0.0685(4) 0.6183(3) 0.0542(4) 0.070(3) Uani 1 1 d . . . . .
H89A H 0.045873 0.634388 0.067958 0.083 Uiso 1 1 calc R U . . .
H89B H 0.094491 0.640322 0.053521 0.083 Uiso 1 1 calc R U . . .
C90 C 0.0911(3) 0.5770(3) 0.0851(3) 0.056(2) Uani 1 1 d . . . . .
H90A H 0.109707 0.588082 0.117195 0.067 Uiso 1 1 calc R U . . .
H90B H 0.064787 0.556541 0.088244 0.067 Uiso 1 1 calc R U . . .
C91 C 0.1123(2) 0.3952(2) 0.1378(2) 0.0378(15) Uani 1 1 d . . . . .
H91 H 0.134131 0.371610 0.158475 0.045 Uiso 1 1 calc R U . . .
C92 C 0.0749(3) 0.4082(3) 0.1618(3) 0.053(2) Uani 1 1 d . . . . .
H92A H 0.091353 0.423718 0.192260 0.064 Uiso 1 1 calc R U . . .
H92B H 0.051244 0.430250 0.141489 0.064 Uiso 1 1 calc R U . . .
C93 C 0.0480(3) 0.3662(4) 0.1707(4) 0.076(3) Uani 1 1 d . . . . .
H93A H 0.022982 0.375903 0.185152 0.092 Uiso 1 1 calc R U . . .
H93B H 0.071143 0.345384 0.193318 0.092 Uiso 1 1 calc R U . . .
C94 C 0.0234(3) 0.3399(4) 0.1243(4) 0.083(4) Uani 1 1 d . . . . .
H94A H 0.008934 0.310969 0.131520 0.099 Uiso 1 1 calc R U . . .
H94B H -0.003220 0.359066 0.103684 0.099 Uiso 1 1 calc R U . . .
C95 C 0.0593(3) 0.3283(3) 0.0979(4) 0.069(3) Uani 1 1 d . . . . .
H95A H 0.041613 0.314832 0.066621 0.083 Uiso 1 1 calc R U . . .
H95B H 0.082928 0.305077 0.116022 0.083 Uiso 1 1 calc R U . . .
C96 C 0.0866(3) 0.3715(3) 0.0908(3) 0.053(2) Uani 1 1 d . . . . .
H96A H 0.110959 0.362854 0.075175 0.064 Uiso 1 1 calc R U . . .
H96B H 0.063348 0.393379 0.069851 0.064 Uiso 1 1 calc R U . . .
C101 C 0.1175(4) 0.5957(3) 0.2725(3) 0.100(4) Uani 0.8 1 d DG U P A 1
C102 C 0.1651(4) 0.6121(3) 0.2874(3) 0.098(5) Uani 0.8 1 d DG U P A 1
H102 H 0.174112 0.636074 0.310295 0.118 Uiso 0.8 1 calc R U P A 1
C103 C 0.1995(3) 0.5934(4) 0.2687(4) 0.118(6) Uani 0.8 1 d G U P A 1
H103 H 0.231958 0.604565 0.278886 0.142 Uiso 0.8 1 calc R U P A 1
C104 C 0.1863(4) 0.5583(4) 0.2352(4) 0.111(5) Uani 0.8 1 d G U P A 1
H104 H 0.209739 0.545474 0.222470 0.134 Uiso 0.8 1 calc R U P A 1
C105 C 0.1387(4) 0.5419(3) 0.2204(3) 0.102(5) Uani 0.8 1 d G U P A 1
H105 H 0.129674 0.517890 0.197462 0.122 Uiso 0.8 1 calc R U P A 1
C106 C 0.1043(3) 0.5606(3) 0.2390(3) 0.091(4) Uani 0.8 1 d DG U P A 1
H106 H 0.071827 0.549398 0.228870 0.109 Uiso 0.8 1 calc R U P A 1
C107 C 0.0809(6) 0.6161(5) 0.2929(6) 0.267(18) Uani 0.8 1 d D U P A 1
H10C H 0.049350 0.600921 0.278858 0.400 Uiso 0.8 1 calc R U P A 1
H10D H 0.091636 0.611536 0.327260 0.400 Uiso 0.8 1 calc R U P A 1
H10E H 0.077595 0.649263 0.285826 0.400 Uiso 0.8 1 calc R U P A 1
C111 C 0.0667(7) 0.5433(7) 0.2080(7) 0.076(14) Uani 0.2 1 d DG U P B 2
C112 C 0.1167(7) 0.5489(11) 0.2182(10) 0.056(12) Uani 0.2 1 d DG U P B 2
H112 H 0.133452 0.533083 0.200052 0.067 Uiso 0.2 1 calc R U P B 2
C113 C 0.1421(10) 0.5778(13) 0.2551(12) 0.085(15) Uani 0.2 1 d G U P B 2
H113 H 0.176214 0.581624 0.262057 0.102 Uiso 0.2 1 calc R U P B 2
C114 C 0.1175(14) 0.6010(12) 0.2817(11) 0.100(4) Uani 0.2 1 d G U P B 2
H114 H 0.134868 0.620701 0.306863 0.120 Uiso 0.2 1 calc R U P B 2
C115 C 0.0675(14) 0.5954(15) 0.2715(13) 0.16(3) Uani 0.2 1 d G U P B 2
H115 H 0.050760 0.611237 0.289666 0.189 Uiso 0.2 1 calc R U P B 2
C116 C 0.0421(10) 0.5665(13) 0.2346(12) 0.11(2) Uani 0.2 1 d DG U P B 2
H116 H 0.007997 0.562697 0.227661 0.133 Uiso 0.2 1 calc R U P B 2
C117 C 0.0396(8) 0.5123(8) 0.1684(8) 0.019(5) Uani 0.2 1 d D U P B 2
H11C H 0.005011 0.512188 0.165925 0.028 Uiso 0.2 1 calc R U P B 2
H11D H 0.043428 0.523527 0.138652 0.028 Uiso 0.2 1 calc R U P B 2
H11E H 0.052608 0.480855 0.174625 0.028 Uiso 0.2 1 calc R U P B 2
C121 C 0.2629(3) 0.3681(3) 0.4948(3) 0.057(3) Uani 0.66 1 d DG U P C 1
C122 C 0.3119(3) 0.3791(3) 0.5141(4) 0.075(4) Uani 0.66 1 d DG U P C 1
H122 H 0.336084 0.358288 0.510923 0.090 Uiso 0.66 1 calc R U P C 1
C123 C 0.3256(3) 0.4207(4) 0.5380(4) 0.111(7) Uani 0.66 1 d G U P C 1
H123 H 0.359054 0.428275 0.551140 0.134 Uiso 0.66 1 calc R U P C 1
C124 C 0.2902(5) 0.4512(3) 0.5426(4) 0.090(5) Uani 0.66 1 d G U P C 1
H124 H 0.299521 0.479641 0.558937 0.108 Uiso 0.66 1 calc R U P C 1
C125 C 0.2412(4) 0.4402(3) 0.5234(4) 0.072(4) Uani 0.66 1 d G U P C 1
H125 H 0.217017 0.461020 0.526519 0.087 Uiso 0.66 1 calc R U P C 1
C126 C 0.2275(3) 0.3986(3) 0.4995(4) 0.063(4) Uani 0.66 1 d DG U P C 1
H126 H 0.194046 0.391032 0.486303 0.076 Uiso 0.66 1 calc R U P C 1
C127 C 0.2483(5) 0.3233(4) 0.4692(4) 0.097(6) Uani 0.66 1 d D U P C 1
H12C H 0.212760 0.320976 0.457904 0.145 Uiso 0.66 1 calc R U P C 1
H12D H 0.260812 0.322120 0.442079 0.145 Uiso 0.66 1 calc R U P C 1
H12E H 0.261906 0.297613 0.490668 0.145 Uiso 0.66 1 calc R U P C 1
C131 C 0.3112(6) 0.4002(6) 0.5215(4) 0.091(12) Uani 0.34 1 d DG U P D 2
C132 C 0.2949(7) 0.3605(6) 0.4950(7) 0.086(10) Uani 0.34 1 d DG U P D 2
H132 H 0.317654 0.339821 0.488601 0.103 Uiso 0.34 1 calc R U P D 2
C133 C 0.2454(8) 0.3510(7) 0.4777(8) 0.104(14) Uani 0.34 1 d G U P D 2
H133 H 0.234247 0.323865 0.459593 0.125 Uiso 0.34 1 calc R U P D 2
C134 C 0.2121(6) 0.3812(9) 0.4871(8) 0.085(11) Uani 0.34 1 d G U P D 2
H134 H 0.178270 0.374741 0.475274 0.102 Uiso 0.34 1 calc R U P D 2
C135 C 0.2284(7) 0.4209(8) 0.5136(9) 0.080(11) Uani 0.34 1 d G U P D 2
H135 H 0.205700 0.441574 0.519964 0.095 Uiso 0.34 1 calc R U P D 2
C136 C 0.2780(7) 0.4304(6) 0.5308(7) 0.075(9) Uani 0.34 1 d DG U P D 2
H136 H 0.289107 0.457530 0.548974 0.090 Uiso 0.34 1 calc R U P D 2
C137 C 0.3650(7) 0.4104(9) 0.5402(6) 0.130(16) Uani 0.34 1 d D U P D 2
H13A H 0.370152 0.439453 0.557994 0.194 Uiso 0.34 1 calc R U P D 2
H13B H 0.381613 0.385230 0.561045 0.194 Uiso 0.34 1 calc R U P D 2
H13C H 0.378083 0.413150 0.513610 0.194 Uiso 0.34 1 calc R U P D 2
C141 C 0.0906(5) 0.3057(4) 0.9763(4) 0.096(7) Uani 0.55 1 d DG U P E 1
C142 C 0.0572(4) 0.2697(5) 0.9678(5) 0.092(7) Uani 0.55 1 d DG U P E 1
H142 H 0.024179 0.275004 0.949669 0.111 Uiso 0.55 1 calc R U P E 1
C143 C 0.0720(6) 0.2260(5) 0.9859(6) 0.092(7) Uani 0.55 1 d G U P E 1
H143 H 0.049137 0.201329 0.980083 0.111 Uiso 0.55 1 calc R U P E 1
C144 C 0.1202(7) 0.2182(4) 1.0125(6) 0.101(8) Uani 0.55 1 d G U P E 1
H144 H 0.130350 0.188308 1.024815 0.122 Uiso 0.55 1 calc R U P E 1
C145 C 0.1536(5) 0.2542(6) 1.0210(6) 0.106(8) Uani 0.55 1 d G U P E 1
H145 H 0.186605 0.248963 1.039134 0.127 Uiso 0.55 1 calc R U P E 1
C146 C 0.1388(4) 0.2980(5) 1.0029(5) 0.104(8) Uani 0.55 1 d DG U P E 1
H146 H 0.161648 0.322640 1.008721 0.124 Uiso 0.55 1 calc R U P E 1
C147 C 0.0744(7) 0.3531(5) 0.9567(5) 0.149(12) Uani 0.55 1 d D U P E 1
H14C H 0.102168 0.374347 0.965871 0.224 Uiso 0.55 1 calc R U P E 1
H14D H 0.061440 0.351501 0.922083 0.224 Uiso 0.55 1 calc R U P E 1
H14E H 0.048958 0.364392 0.969365 0.224 Uiso 0.55 1 calc R U P E 1
C151 C 0.1326(4) 0.2661(4) 1.0050(3) 0.056(5) Uani 0.45 1 d DG U P F 2
C152 C 0.1159(5) 0.3090(4) 0.9857(6) 0.078(7) Uani 0.45 1 d DG U P F 2
H152 H 0.138041 0.333952 0.988989 0.094 Uiso 0.45 1 calc R U P F 2
C153 C 0.0667(6) 0.3155(5) 0.9616(7) 0.117(11) Uani 0.45 1 d G U P F 2
H153 H 0.055292 0.344791 0.948469 0.141 Uiso 0.45 1 calc R U P F 2
C154 C 0.0343(4) 0.2790(7) 0.9569(6) 0.099(9) Uani 0.45 1 d G U P F 2
H154 H 0.000670 0.283362 0.940412 0.119 Uiso 0.45 1 calc R U P F 2
C155 C 0.0510(4) 0.2360(6) 0.9761(6) 0.073(7) Uani 0.45 1 d G U P F 2
H155 H 0.028797 0.211092 0.972874 0.088 Uiso 0.45 1 calc R U P F 2
C156 C 0.1001(5) 0.2296(4) 1.0002(5) 0.054(5) Uani 0.45 1 d DG U P F 2
H156 H 0.111546 0.200252 1.013395 0.065 Uiso 0.45 1 calc R U P F 2
C157 C 0.1856(5) 0.2593(6) 1.0309(5) 0.080(7) Uani 0.45 1 d D U P F 2
H15C H 0.191206 0.227322 1.042183 0.120 Uiso 0.45 1 calc R U P F 2
H15D H 0.204622 0.265696 1.009520 0.120 Uiso 0.45 1 calc R U P F 2
H15E H 0.195609 0.280424 1.058008 0.120 Uiso 0.45 1 calc R U P F 2
C161 C 0.4735(6) 0.6880(5) 0.2289(6) 0.062(5) Uani 0.5 1 d G U P G -1
C162 C 0.4581(7) 0.7333(5) 0.2177(9) 0.114(10) Uani 0.5 1 d DG U P G -1
H162 H 0.427621 0.739255 0.194512 0.136 Uiso 0.5 1 calc R U P G -1
C163 C 0.4872(11) 0.7699(5) 0.2406(14) 0.126(10) Uani 0.5 1 d G U P G -1
H163 H 0.476675 0.800793 0.232930 0.151 Uiso 0.5 1 calc R U P G -1
C164 C 0.5318(10) 0.7612(6) 0.2746(13) 0.181(19) Uani 0.5 1 d G U P G -1
H164 H 0.551695 0.786134 0.290154 0.218 Uiso 0.5 1 calc R U P G -1
C165 C 0.5472(7) 0.7159(7) 0.2857(8) 0.109(10) Uani 0.5 1 d G U P G -1
H165 H 0.577663 0.709937 0.308960 0.131 Uiso 0.5 1 calc R U P G -1
C166 C 0.5181(7) 0.6793(5) 0.2629(8) 0.27(3) Uani 0.5 1 d DG U P G -1
H166 H 0.528610 0.648398 0.270542 0.329 Uiso 0.5 1 calc R U P G -1
C167 C 0.4469(11) 0.6507(11) 0.2022(12) 0.159(14) Uani 0.5 1 d D U P G -1
H16C H 0.462895 0.621530 0.214914 0.238 Uiso 0.5 1 calc R U P G -1
H16D H 0.413728 0.650876 0.204183 0.238 Uiso 0.5 1 calc R U P G -1
H16E H 0.445780 0.653938 0.169055 0.238 Uiso 0.5 1 calc R U P G -1
C171 C 0.4848(7) 0.4651(4) 0.2729(6) 0.058(5) Uani 0.5 1 d DG U P H -1
C172 C 0.4756(6) 0.4198(5) 0.2831(6) 0.066(5) Uani 0.5 1 d DG U P H -1
H172 H 0.457971 0.413722 0.304636 0.080 Uiso 0.5 1 calc R U P H -1
C173 C 0.4921(11) 0.3833(4) 0.2618(10) 0.097(8) Uani 0.5 1 d G U P H -1
H173 H 0.485797 0.352348 0.268739 0.116 Uiso 0.5 1 calc R U P H -1
C174 C 0.5179(11) 0.3922(5) 0.2303(10) 0.137(14) Uani 0.5 1 d G U P H -1
H174 H 0.529167 0.367254 0.215723 0.165 Uiso 0.5 1 calc R U P H -1
C175 C 0.5271(8) 0.4375(6) 0.2201(7) 0.095(9) Uani 0.5 1 d G U P H -1
H175 H 0.544712 0.443534 0.198604 0.114 Uiso 0.5 1 calc R U P H -1
C176 C 0.5106(8) 0.4739(5) 0.2415(7) 0.126(13) Uani 0.5 1 d DG U P H -1
H176 H 0.516887 0.504909 0.234501 0.151 Uiso 0.5 1 calc R U P H -1
C177 C 0.4738(12) 0.5041(6) 0.3013(10) 0.146(12) Uani 0.5 1 d D U P H -1
H17C H 0.482373 0.533565 0.289692 0.219 Uiso 0.5 1 calc R U P H -1
H17D H 0.439015 0.504022 0.298109 0.219 Uiso 0.5 1 calc R U P H -1
H17E H 0.492818 0.500276 0.334763 0.219 Uiso 0.5 1 calc R U P H -1
N181 N 0.3759(10) 0.4562(10) 0.2573(11) 0.061(7) Uani 0.25 1 d . U P . .
N191 N 0.1162(11) 0.4516(11) 0.2409(11) 0.063(8) Uani 0.25 1 d D U P . .
H19E H 0.132(8) 0.426(4) 0.252(7) 0.095 Uiso 0.25 1 d D U P . .
H19F H 0.135(7) 0.460(8) 0.224(6) 0.095 Uiso 0.25 1 d D U P . .
H19G H 0.130(8) 0.469(6) 0.265(4) 0.095 Uiso 0.25 1 d D U P . .

loop_
_atom_site_aniso_label
_atom_site_aniso_U_11
_atom_site_aniso_U_22
_atom_site_aniso_U_33
_atom_site_aniso_U_23
_atom_site_aniso_U_13
_atom_site_aniso_U_12
Ge1 0.0391(4) 0.0305(3) 0.0189(3) -0.0010(3) 0.0060(3) 0.0007(3)
Ge2 0.0286(3) 0.0286(3) 0.0243(3) -0.0009(2) 0.0084(3) -0.0032(2)
Ge3 0.0259(3) 0.0302(3) 0.0242(3) -0.0012(2) 0.0080(3) 0.0018(2)
Ge4 0.0277(3) 0.0283(3) 0.0246(3) -0.0017(2) 0.0063(3) -0.0038(2)
Ge5 0.0270(3) 0.0307(3) 0.0260(3) 0.0007(3) 0.0077(3) 0.0035(3)
Ge6 0.0279(3) 0.0450(4) 0.0187(3) -0.0005(3) 0.0056(3) -0.0020(3)
O1 0.030(2) 0.032(2) 0.025(2) 0.0002(17) 0.0134(18) 0.0002(17)
O2 0.023(2) 0.033(2) 0.026(2) -0.0023(17) 0.0056(17) -0.0030(17)
O3 0.026(2) 0.028(2) 0.025(2) -0.0012(17) 0.0054(17) 0.0016(16)
O4 0.029(2) 0.031(2) 0.019(2) 0.0006(16) 0.0067(17) 0.0027(17)
O5 0.027(2) 0.032(2) 0.020(2) -0.0030(16) 0.0055(17) -0.0011(17)
O6 0.028(2) 0.033(2) 0.024(2) 0.0026(17) 0.0085(18) 0.0015(17)
O7 0.032(2) 0.027(2) 0.024(2) -0.0053(17) 0.0100(18) -0.0027(17)
O8 0.030(2) 0.029(2) 0.024(2) 0.0046(17) 0.0081(18) 0.0039(17)
C1 0.022(3) 0.036(3) 0.025(3) 0.003(2) 0.007(2) 0.000(2)
C2 0.031(3) 0.035(3) 0.029(3) 0.004(3) 0.011(3) 0.001(3)
C3 0.032(3) 0.045(4) 0.036(4) 0.006(3) 0.012(3) 0.003(3)
C4 0.036(4) 0.045(4) 0.033(4) 0.005(3) 0.014(3) 0.001(3)
C5 0.039(4) 0.044(4) 0.037(4) 0.000(3) 0.020(3) 0.006(3)
C6 0.025(3) 0.030(3) 0.040(4) -0.001(3) 0.009(3) 0.001(2)
C7 0.035(3) 0.028(3) 0.035(4) 0.005(3) 0.016(3) 0.002(3)
C8 0.053(4) 0.036(4) 0.042(4) 0.000(3) 0.017(4) -0.004(3)
C9 0.067(5) 0.033(4) 0.049(5) -0.003(3) 0.016(4) 0.009(3)
C10 0.073(6) 0.036(4) 0.069(6) 0.004(4) 0.032(5) 0.016(4)
C11 0.042(4) 0.049(4) 0.056(5) 0.002(4) 0.014(4) 0.016(3)
C12 0.035(4) 0.042(4) 0.033(4) 0.001(3) 0.006(3) 0.006(3)
C13 0.042(4) 0.050(4) 0.043(4) 0.014(3) 0.024(3) 0.014(3)
C14 0.069(6) 0.073(6) 0.037(4) -0.005(4) 0.029(4) -0.017(4)
C15 0.081(7) 0.119(9) 0.043(5) 0.010(5) 0.038(5) -0.010(6)
C16 0.084(7) 0.075(6) 0.059(6) 0.018(5) 0.049(5) -0.001(5)
C17 0.072(6) 0.091(7) 0.069(6) 0.006(5) 0.044(5) -0.017(5)
C18 0.055(5) 0.083(6) 0.042(5) 0.002(4) 0.024(4) -0.019(4)
C19 0.036(4) 0.042(4) 0.039(4) 0.003(3) 0.018(3) 0.012(3)
C20 0.048(5) 0.064(6) 0.097(8) 0.032(5) 0.014(5) 0.012(4)
C21 0.060(6) 0.068(6) 0.098(8) 0.041(6) 0.020(6) 0.028(5)
C22 0.128(10) 0.053(6) 0.088(8) -0.011(5) 0.064(8) 0.011(6)
C23 0.093(8) 0.051(6) 0.105(9) -0.001(6) 0.006(7) -0.009(5)
C24 0.076(7) 0.050(5) 0.100(8) 0.010(5) -0.016(6) -0.012(5)
C25 0.023(3) 0.035(3) 0.021(3) -0.001(2) 0.004(2) -0.004(2)
C26 0.030(3) 0.036(3) 0.026(3) -0.005(3) 0.002(3) -0.006(3)
C27 0.042(4) 0.038(4) 0.043(4) -0.011(3) 0.008(3) -0.008(3)
C28 0.028(3) 0.047(4) 0.034(4) -0.004(3) 0.004(3) -0.003(3)
C29 0.022(3) 0.047(4) 0.031(3) -0.002(3) 0.002(3) 0.001(3)
C30 0.030(3) 0.028(3) 0.037(4) 0.002(3) 0.016(3) 0.000(2)
C31 0.037(4) 0.040(4) 0.029(3) -0.012(3) 0.004(3) 0.002(3)
C32 0.050(4) 0.056(5) 0.043(4) -0.016(4) 0.012(4) 0.000(4)
C33 0.059(6) 0.081(7) 0.073(6) -0.033(5) 0.028(5) 0.008(5)
C34 0.056(5) 0.051(5) 0.100(8) -0.030(5) -0.003(5) 0.015(4)
C35 0.072(6) 0.033(4) 0.077(6) -0.008(4) 0.002(5) 0.008(4)
C36 0.049(5) 0.037(4) 0.053(5) -0.005(3) 0.002(4) 0.000(3)
C37 0.033(4) 0.052(4) 0.045(4) -0.010(3) -0.003(3) -0.006(3)
C38 0.041(4) 0.064(5) 0.050(5) -0.010(4) 0.008(4) -0.020(4)
C39 0.040(5) 0.080(6) 0.079(7) -0.023(5) 0.006(4) -0.022(4)
C40 0.069(6) 0.090(7) 0.073(7) -0.031(6) -0.003(5) -0.029(6)
C41 0.064(6) 0.104(8) 0.047(6) -0.011(5) -0.019(5) -0.019(6)
C42 0.058(5) 0.096(7) 0.038(5) 0.006(5) -0.006(4) -0.020(5)
C43 0.028(3) 0.041(4) 0.023(3) 0.000(3) 0.010(3) 0.004(3)
C44 0.032(4) 0.050(4) 0.049(4) -0.006(3) 0.016(3) 0.001(3)
C45 0.049(4) 0.051(4) 0.052(5) -0.007(4) 0.018(4) 0.015(4)
C46 0.059(5) 0.043(4) 0.056(5) -0.002(4) 0.016(4) 0.013(4)
C47 0.049(4) 0.037(4) 0.056(5) -0.003(3) 0.019(4) 0.000(3)
C48 0.040(4) 0.035(4) 0.038(4) 0.001(3) 0.015(3) 0.001(3)
C49 0.033(3) 0.029(3) 0.026(3) -0.003(2) 0.011(3) 0.001(2)
C50 0.035(3) 0.032(3) 0.027(3) -0.007(3) 0.012(3) -0.003(3)
C51 0.046(4) 0.040(4) 0.034(4) -0.003(3) 0.020(3) -0.001(3)
C52 0.046(4) 0.030(3) 0.037(4) -0.004(3) 0.018(3) 0.000(3)
C53 0.048(4) 0.026(3) 0.033(4) -0.005(3) 0.013(3) -0.006(3)
C54 0.035(3) 0.029(3) 0.024(3) -0.005(2) 0.009(3) -0.005(3)
C55 0.032(3) 0.033(3) 0.028(3) -0.007(3) 0.014(3) -0.005(3)
C56 0.036(4) 0.053(4) 0.037(4) -0.001(3) 0.015(3) 0.000(3)
C57 0.033(4) 0.071(5) 0.045(4) -0.001(4) 0.010(3) -0.009(4)
C58 0.048(5) 0.069(5) 0.061(5) -0.009(4) 0.031(4) -0.020(4)
C59 0.050(4) 0.052(5) 0.046(4) 0.006(3) 0.020(4) -0.013(4)
C60 0.047(4) 0.042(4) 0.035(4) 0.003(3) 0.012(3) -0.007(3)
C61 0.058(5) 0.038(4) 0.039(4) -0.013(3) 0.022(4) -0.007(3)
C62 0.076(6) 0.052(5) 0.043(5) -0.011(4) 0.014(4) 0.018(4)
C63 0.093(7) 0.060(6) 0.067(6) -0.016(5) 0.023(5) 0.026(5)
C64 0.089(7) 0.056(5) 0.058(6) -0.026(4) 0.038(5) -0.007(5)
C65 0.096(7) 0.069(6) 0.036(5) -0.022(4) 0.017(5) 0.006(5)
C66 0.084(6) 0.059(5) 0.030(4) -0.014(4) 0.010(4) 0.019(4)
C67 0.039(4) 0.033(3) 0.035(4) -0.006(3) 0.014(3) -0.009(3)
C68 0.038(4) 0.059(5) 0.068(5) 0.018(4) 0.024(4) 0.003(4)
C69 0.037(4) 0.082(7) 0.095(7) 0.009(6) 0.024(5) 0.005(4)
C70 0.038(4) 0.084(6) 0.068(6) 0.000(5) 0.018(4) -0.024(4)
C71 0.064(5) 0.056(5) 0.060(5) 0.001(4) 0.031(4) -0.016(4)
C72 0.053(5) 0.040(4) 0.052(5) 0.001(3) 0.023(4) -0.006(3)
C73 0.032(3) 0.025(3) 0.026(3) 0.002(2) 0.005(3) 0.004(2)
C74 0.036(3) 0.029(3) 0.031(3) -0.001(3) 0.009(3) -0.001(3)
C75 0.039(4) 0.033(3) 0.033(4) 0.002(3) 0.010(3) 0.002(3)
C76 0.037(4) 0.035(3) 0.035(4) 0.005(3) 0.006(3) 0.005(3)
C77 0.035(4) 0.041(4) 0.036(4) 0.007(3) 0.002(3) 0.002(3)
C78 0.036(3) 0.035(3) 0.034(4) 0.000(3) 0.010(3) -0.004(3)
C79 0.030(3) 0.030(3) 0.030(3) 0.000(3) 0.004(3) -0.003(3)
C80 0.047(4) 0.044(4) 0.043(4) -0.006(3) 0.016(3) -0.003(3)
C81 0.046(5) 0.064(5) 0.071(6) 0.001(4) 0.022(4) 0.006(4)
C82 0.042(4) 0.067(6) 0.066(6) 0.010(4) 0.015(4) -0.008(4)
C83 0.045(5) 0.053(5) 0.065(5) 0.000(4) 0.006(4) -0.021(4)
C84 0.053(5) 0.036(4) 0.046(4) -0.004(3) 0.011(4) -0.010(3)
C85 0.039(4) 0.047(4) 0.045(4) 0.019(3) 0.007(3) 0.007(3)
C86 0.078(6) 0.063(5) 0.041(5) 0.007(4) 0.009(4) 0.021(5)
C87 0.110(9) 0.078(7) 0.042(5) 0.025(5) 0.005(5) 0.027(6)
C88 0.060(6) 0.073(6) 0.070(6) 0.029(5) -0.001(5) 0.018(5)
C89 0.073(6) 0.053(5) 0.075(7) 0.013(5) 0.012(5) 0.020(5)
C90 0.055(5) 0.050(5) 0.053(5) 0.005(4) 0.005(4) 0.016(4)
C91 0.033(3) 0.036(4) 0.037(4) 0.009(3) 0.001(3) -0.003(3)
C92 0.040(4) 0.061(5) 0.057(5) 0.014(4) 0.011(4) 0.002(4)
C93 0.037(5) 0.096(8) 0.098(8) 0.036(6) 0.023(5) -0.005(5)
C94 0.034(5) 0.084(7) 0.106(8) 0.044(6) -0.012(5) -0.022(5)
C95 0.047(5) 0.051(5) 0.083(7) 0.013(5) -0.017(5) -0.016(4)
C96 0.043(4) 0.048(4) 0.057(5) 0.005(4) 0.001(4) -0.007(3)
C101 0.115(7) 0.095(6) 0.096(7) 0.014(5) 0.043(6) 0.030(5)
C102 0.123(9) 0.084(7) 0.074(7) -0.001(6) 0.012(7) 0.002(7)
C103 0.106(9) 0.125(9) 0.122(9) 0.000(8) 0.033(8) -0.012(8)
C104 0.110(9) 0.131(9) 0.102(9) -0.007(7) 0.046(7) 0.012(7)
C105 0.120(9) 0.102(9) 0.080(8) -0.008(7) 0.026(7) 0.008(8)
C106 0.108(8) 0.061(6) 0.101(8) 0.018(6) 0.029(7) -0.009(6)
C107 0.27(2) 0.27(2) 0.27(2) 0.000(10) 0.088(11) 0.010(10)
C111 0.083(16) 0.069(16) 0.076(16) 0.010(10) 0.025(10) -0.002(10)
C112 0.061(14) 0.058(14) 0.046(14) -0.001(9) 0.012(9) 0.007(9)
C113 0.083(17) 0.096(18) 0.079(17) -0.003(10) 0.031(11) 0.010(10)
C114 0.114(7) 0.095(7) 0.096(7) 0.013(6) 0.042(6) 0.028(6)
C115 0.16(4) 0.15(4) 0.16(4) 0.007(10) 0.049(14) 0.003(10)
C116 0.11(2) 0.11(2) 0.11(2) 0.011(10) 0.029(11) -0.007(10)
C117 0.017(6) 0.021(6) 0.019(6) 0.000(3) 0.007(3) 0.000(3)
C121 0.064(7) 0.056(6) 0.049(6) 0.002(5) 0.016(6) 0.000(6)
C122 0.070(8) 0.073(8) 0.084(8) -0.004(7) 0.028(7) 0.010(6)
C123 0.108(10) 0.112(10) 0.110(10) 0.004(8) 0.028(8) -0.012(8)
C124 0.104(9) 0.091(9) 0.077(8) -0.005(7) 0.030(7) -0.010(8)
C125 0.096(9) 0.067(8) 0.061(7) 0.005(6) 0.035(7) 0.012(7)
C126 0.066(7) 0.066(7) 0.062(7) 0.011(6) 0.028(6) 0.002(6)
C127 0.110(9) 0.089(9) 0.083(9) -0.002(7) 0.017(7) -0.004(7)
C131 0.088(14) 0.089(14) 0.094(14) -0.001(9) 0.026(9) 0.001(9)
C132 0.084(13) 0.083(13) 0.087(13) 0.001(9) 0.023(9) 0.002(9)
C133 0.108(16) 0.102(16) 0.101(16) 0.005(10) 0.031(10) -0.004(10)
C134 0.087(14) 0.093(14) 0.078(13) 0.006(9) 0.029(9) -0.009(9)
C135 0.088(13) 0.079(14) 0.075(13) -0.002(9) 0.029(9) -0.001(9)
C136 0.078(12) 0.072(12) 0.074(12) 0.000(9) 0.024(9) -0.008(9)
C137 0.135(18) 0.124(18) 0.129(18) -0.006(10) 0.039(10) -0.001(10)
C141 0.098(11) 0.099(11) 0.097(10) 0.004(8) 0.039(8) 0.008(8)
C142 0.095(10) 0.105(11) 0.081(10) -0.011(8) 0.034(8) 0.005(8)
C143 0.089(10) 0.098(10) 0.092(10) -0.016(8) 0.031(8) 0.003(8)
C144 0.113(12) 0.107(11) 0.092(11) -0.001(8) 0.044(9) 0.007(9)
C145 0.105(12) 0.116(12) 0.103(11) -0.006(9) 0.040(9) 0.004(9)
C146 0.102(11) 0.099(11) 0.111(11) 0.002(9) 0.037(9) -0.009(8)
C147 0.149(14) 0.151(14) 0.151(14) -0.004(9) 0.051(10) 0.005(9)
C151 0.057(8) 0.062(9) 0.052(8) 0.001(7) 0.020(7) -0.001(7)
C152 0.079(10) 0.074(10) 0.076(10) 0.004(8) 0.016(8) -0.007(8)
C153 0.121(14) 0.117(14) 0.114(14) 0.004(9) 0.037(9) 0.002(9)
C154 0.095(12) 0.108(12) 0.093(12) -0.001(9) 0.028(9) 0.006(9)
C155 0.079(10) 0.081(10) 0.064(9) -0.013(8) 0.028(8) 0.001(8)
C156 0.061(9) 0.058(8) 0.048(8) -0.007(7) 0.023(7) -0.007(7)
C157 0.070(10) 0.091(10) 0.075(10) 0.002(8) 0.016(8) 0.003(8)
C161 0.061(8) 0.074(9) 0.066(8) -0.015(7) 0.040(7) -0.009(7)
C162 0.111(13) 0.125(13) 0.107(13) -0.002(9) 0.036(9) -0.013(9)
C163 0.127(14) 0.125(13) 0.123(14) -0.003(9) 0.034(10) 0.000(9)
C164 0.18(2) 0.18(2) 0.18(2) -0.004(10) 0.055(11) 0.003(10)
C165 0.113(13) 0.118(13) 0.101(12) -0.003(9) 0.041(9) 0.006(9)
C166 0.27(4) 0.29(3) 0.27(4) 0.002(10) 0.092(15) 0.001(10)
C167 0.150(16) 0.168(16) 0.161(16) 0.000(10) 0.054(10) -0.012(10)
C171 0.040(7) 0.064(8) 0.065(8) 0.005(7) 0.009(7) 0.003(6)
C172 0.078(9) 0.061(9) 0.055(9) 0.005(7) 0.012(7) 0.006(7)
C173 0.098(11) 0.105(11) 0.090(12) 0.005(8) 0.035(8) -0.002(8)
C174 0.144(17) 0.141(16) 0.129(16) 0.000(10) 0.045(10) -0.005(10)
C175 0.099(12) 0.095(12) 0.085(11) -0.013(9) 0.019(8) -0.003(9)
C176 0.110(16) 0.147(15) 0.120(15) -0.010(9) 0.036(9) -0.002(9)
C177 0.144(15) 0.144(15) 0.144(15) -0.008(9) 0.036(10) 0.020(9)
N181 0.051(10) 0.067(11) 0.058(11) -0.001(8) 0.009(8) -0.001(8)
N191 0.060(11) 0.065(11) 0.061(11) -0.011(8) 0.014(8) -0.006(8)

loop_
_atom_type_symbol
_atom_type_description
_atom_type_scat_dispersion_real
_atom_type_scat_dispersion_imag
_atom_type_scat_source
C C 0.0033 0.0016 'International Tables Vol C Tables 4.2.6.8 and 6.1.1.4'
H H 0.0000 0.0000 'International Tables Vol C Tables 4.2.6.8 and 6.1.1.4'
N N 0.0061 0.0033 'International Tables Vol C Tables 4.2.6.8 and 6.1.1.4'
O O 0.0106 0.0060 'International Tables Vol C Tables 4.2.6.8 and 6.1.1.4'
Ge Ge 0.1547 1.8001 'International Tables Vol C Tables 4.2.6.8 and 6.1.1.4'

loop_
_geom_angle_atom_site_label_1
_geom_angle_atom_site_label_2
_geom_angle_atom_site_label_3
_geom_angle
_geom_angle_site_symmetry_1
_geom_angle_site_symmetry_3
_geom_angle_publ_flag
O4 Ge1 O3 92.46(16) . . ?
O4 Ge1 O1 75.70(16) . . ?
O3 Ge1 O1 85.32(16) . . ?
O4 Ge1 O2 84.20(15) . . ?
O3 Ge1 O2 74.45(16) . . ?
O1 Ge1 O2 150.79(14) . . ?
O6 Ge2 O4 90.25(17) . . ?
O6 Ge2 O1 91.39(17) . . ?
O4 Ge2 O1 81.33(16) . . ?
O4 Ge3 O5 90.01(17) . . ?
O4 Ge3 O7 90.85(17) . . ?
O5 Ge3 O7 82.44(16) . . ?
O5 Ge4 O3 89.98(17) . . ?
O5 Ge4 O2 90.93(17) . . ?
O3 Ge4 O2 83.23(16) . . ?
O3 Ge5 O6 90.39(17) . . ?
O3 Ge5 O8 91.00(17) . . ?
O6 Ge5 O8 81.97(17) . . ?
O5 Ge6 O6 92.99(17) . . ?
O5 Ge6 O8 84.99(16) . . ?
O6 Ge6 O8 74.85(16) . . ?
O5 Ge6 O7 75.02(16) . . ?
O6 Ge6 O7 84.75(16) . . ?
O8 Ge6 O7 150.61(14) . . ?
C1 O1 Ge2 120.0(4) . . ?
C1 O1 Ge1 122.0(3) . . ?
Ge2 O1 Ge1 94.96(16) . . ?
C25 O2 Ge4 119.2(3) . . ?
C25 O2 Ge1 123.8(3) . . ?
Ge4 O2 Ge1 93.67(16) . . ?
Ge5 O3 Ge1 123.7(2) . . ?
Ge5 O3 Ge4 119.1(2) . . ?
Ge1 O3 Ge4 107.24(19) . . ?
Ge3 O4 Ge1 124.8(2) . . ?
Ge3 O4 Ge2 118.9(2) . . ?
Ge1 O4 Ge2 106.59(18) . . ?
Ge4 O5 Ge6 124.1(2) . . ?
Ge4 O5 Ge3 118.7(2) . . ?
Ge6 O5 Ge3 107.18(19) . . ?
Ge2 O6 Ge6 124.0(2) . . ?
Ge2 O6 Ge5 118.5(2) . . ?
Ge6 O6 Ge5 107.07(19) . . ?
C49 O7 Ge3 119.5(4) . . ?
C49 O7 Ge6 122.5(3) . . ?
Ge3 O7 Ge6 93.98(16) . . ?
C73 O8 Ge5 119.4(3) . . ?
C73 O8 Ge6 122.9(3) . . ?
Ge5 O8 Ge6 94.54(16) . . ?
C2 C1 C6 121.3(6) . . ?
C2 C1 O1 121.1(5) . . ?
C6 C1 O1 117.5(5) . . ?
C3 C2 C1 117.7(6) . . ?
C3 C2 C7 119.3(6) . . ?
C1 C2 C7 123.0(5) . . ?
C4 C3 C2 123.4(6) . . ?
C4 C3 H3 118.3 . . ?
C2 C3 H3 118.3 . . ?
C3 C4 C5 117.3(6) . . ?
C3 C4 C13 121.4(6) . . ?
C5 C4 C13 121.3(6) . . ?
C4 C5 C6 123.3(6) . . ?
C4 C5 H5 118.4 . . ?
C6 C5 H5 118.4 . . ?
C5 C6 C1 116.9(6) . . ?
C5 C6 C19 120.3(6) . . ?
C1 C6 C19 122.5(6) . . ?
C2 C7 C8 113.1(6) . . ?
C2 C7 C12 112.7(5) . . ?
C8 C7 C12 109.6(5) . . ?
C2 C7 H7 107.1 . . ?
C8 C7 H7 107.1 . . ?
C12 C7 H7 107.1 . . ?
C9 C8 C7 111.0(6) . . ?
C9 C8 H8A 109.4 . . ?
C7 C8 H8A 109.4 . . ?
C9 C8 H8B 109.4 . . ?
C7 C8 H8B 109.4 . . ?
H8A C8 H8B 108.0 . . ?
C8 C9 C10 111.2(6) . . ?
C8 C9 H9A 109.4 . . ?
C10 C9 H9A 109.4 . . ?
C8 C9 H9B 109.4 . . ?
C10 C9 H9B 109.4 . . ?
H9A C9 H9B 108.0 . . ?
C11 C10 C9 111.7(6) . . ?
C11 C10 H10A 109.3 . . ?
C9 C10 H10A 109.3 . . ?
C11 C10 H10B 109.3 . . ?
C9 C10 H10B 109.3 . . ?
H10A C10 H10B 107.9 . . ?
C10 C11 C12 112.3(7) . . ?
C10 C11 H11A 109.2 . . ?
C12 C11 H11A 109.2 . . ?
C10 C11 H11B 109.2 . . ?
C12 C11 H11B 109.2 . . ?
H11A C11 H11B 107.9 . . ?
C7 C12 C11 109.5(6) . . ?
C7 C12 H12A 109.8 . . ?
C11 C12 H12A 109.8 . . ?
C7 C12 H12B 109.8 . . ?
C11 C12 H12B 109.8 . . ?
H12A C12 H12B 108.2 . . ?
C18 C13 C14 109.9(6) . . ?
C18 C13 C4 113.0(6) . . ?
C14 C13 C4 111.5(6) . . ?
C18 C13 H13 107.4 . . ?
C14 C13 H13 107.4 . . ?
C4 C13 H13 107.4 . . ?
C13 C14 C15 112.5(7) . . ?
C13 C14 H14A 109.1 . . ?
C15 C14 H14A 109.1 . . ?
C13 C14 H14B 109.1 . . ?
C15 C14 H14B 109.1 . . ?
H14A C14 H14B 107.8 . . ?
C16 C15 C14 113.0(8) . . ?
C16 C15 H15A 109.0 . . ?
C14 C15 H15A 109.0 . . ?
C16 C15 H15B 109.0 . . ?
C14 C15 H15B 109.0 . . ?
H15A C15 H15B 107.8 . . ?
C15 C16 C17 111.1(8) . . ?
C15 C16 H16A 109.4 . . ?
C17 C16 H16A 109.4 . . ?
C15 C16 H16B 109.4 . . ?
C17 C16 H16B 109.4 . . ?
H16A C16 H16B 108.0 . . ?
C18 C17 C16 110.2(7) . . ?
C18 C17 H17A 109.6 . . ?
C16 C17 H17A 109.6 . . ?
C18 C17 H17B 109.6 . . ?
C16 C17 H17B 109.6 . . ?
H17A C17 H17B 108.1 . . ?
C13 C18 C17 111.6(7) . . ?
C13 C18 H18A 109.3 . . ?
C17 C18 H18A 109.3 . . ?
C13 C18 H18B 109.3 . . ?
C17 C18 H18B 109.3 . . ?
H18A C18 H18B 108.0 . . ?
C24 C19 C20 111.3(8) . . ?
C24 C19 C6 110.6(6) . . ?
C20 C19 C6 113.8(6) . . ?
C24 C19 H19 106.9 . . ?
C20 C19 H19 106.9 . . ?
C6 C19 H19 106.9 . . ?
C19 C20 C21 111.5(7) . . ?
C19 C20 H20A 109.3 . . ?
C21 C20 H20A 109.3 . . ?
C19 C20 H20B 109.3 . . ?
C21 C20 H20B 109.3 . . ?
H20A C20 H20B 108.0 . . ?
C22 C21 C20 110.2(8) . . ?
C22 C21 H21A 109.6 . . ?
C20 C21 H21A 109.6 . . ?
C22 C21 H21B 109.6 . . ?
C20 C21 H21B 109.6 . . ?
H21A C21 H21B 108.1 . . ?
C21 C22 C23 111.4(8) . . ?
C21 C22 H22A 109.3 . . ?
C23 C22 H22A 109.3 . . ?
C21 C22 H22B 109.3 . . ?
C23 C22 H22B 109.3 . . ?
H22A C22 H22B 108.0 . . ?
C22 C23 C24 108.3(10) . . ?
C22 C23 H23A 110.0 . . ?
C24 C23 H23A 110.0 . . ?
C22 C23 H23B 110.0 . . ?
C24 C23 H23B 110.0 . . ?
H23A C23 H23B 108.4 . . ?
C19 C24 C23 113.8(8) . . ?
C19 C24 H24A 108.8 . . ?
C23 C24 H24A 108.8 . . ?
C19 C24 H24B 108.8 . . ?
C23 C24 H24B 108.8 . . ?
H24A C24 H24B 107.7 . . ?
C26 C25 C30 121.4(6) . . ?
C26 C25 O2 121.1(5) . . ?
C30 C25 O2 117.5(5) . . ?
C27 C26 C25 119.4(6) . . ?
C27 C26 C31 116.8(6) . . ?
C25 C26 C31 123.8(5) . . ?
C26 C27 C28 121.8(6) . . ?
C26 C27 H27 119.1 . . ?
C28 C27 H27 119.1 . . ?
C29 C28 C27 117.1(6) . . ?
C29 C28 C37 121.2(6) . . ?
C27 C28 C37 121.7(6) . . ?
C28 C29 C30 123.3(6) . . ?
C28 C29 H29 118.3 . . ?
C30 C29 H29 118.3 . . ?
C25 C30 C29 116.9(6) . . ?
C25 C30 C43 122.8(6) . . ?
C29 C30 C43 120.1(6) . . ?
C36 C31 C32 109.6(6) . . ?
C36 C31 C26 113.1(6) . . ?
C32 C31 C26 113.3(6) . . ?
C36 C31 H31 106.8 . . ?
C32 C31 H31 106.8 . . ?
C26 C31 H31 106.8 . . ?
C33 C32 C31 109.8(7) . . ?
C33 C32 H32A 109.7 . . ?
C31 C32 H32A 109.7 . . ?
C33 C32 H32B 109.7 . . ?
C31 C32 H32B 109.7 . . ?
H32A C32 H32B 108.2 . . ?
C34 C33 C32 113.4(8) . . ?
C34 C33 H33A 108.9 . . ?
C32 C33 H33A 108.9 . . ?
C34 C33 H33B 108.9 . . ?
C32 C33 H33B 108.9 . . ?
H33A C33 H33B 107.7 . . ?
C33 C34 C35 111.1(7) . . ?
C33 C34 H34A 109.4 . . ?
C35 C34 H34A 109.4 . . ?
C33 C34 H34B 109.4 . . ?
C35 C34 H34B 109.4 . . ?
H34A C34 H34B 108.0 . . ?
C34 C35 C36 111.1(8) . . ?
C34 C35 H35A 109.4 . . ?
C36 C35 H35A 109.4 . . ?
C34 C35 H35B 109.4 . . ?
C36 C35 H35B 109.4 . . ?
H35A C35 H35B 108.0 . . ?
C31 C36 C35 110.0(7) . . ?
C31 C36 H36A 109.7 . . ?
C35 C36 H36A 109.7 . . ?
C31 C36 H36B 109.7 . . ?
C35 C36 H36B 109.7 . . ?
H36A C36 H36B 108.2 . . ?
C28 C37 C42 114.0(7) . . ?
C28 C37 C38 111.2(6) . . ?
C42 C37 C38 110.4(7) . . ?
C28 C37 H37 106.9 . . ?
C42 C37 H37 106.9 . . ?
C38 C37 H37 106.9 . . ?
C37 C38 C39 112.2(7) . . ?
C37 C38 H38A 109.2 . . ?
C39 C38 H38A 109.2 . . ?
C37 C38 H38B 109.2 . . ?
C39 C38 H38B 109.2 . . ?
H38A C38 H38B 107.9 . . ?
C40 C39 C38 110.6(8) . . ?
C40 C39 H39A 109.5 . . ?
C38 C39 H39A 109.5 . . ?
C40 C39 H39B 109.5 . . ?
C38 C39 H39B 109.5 . . ?
H39A C39 H39B 108.1 . . ?
C39 C40 C41 112.6(8) . . ?
C39 C40 H40A 109.1 . . ?
C41 C40 H40A 109.1 . . ?
C39 C40 H40B 109.1 . . ?
C41 C40 H40B 109.1 . . ?
H40A C40 H40B 107.8 . . ?
C40 C41 C42 110.8(8) . . ?
C40 C41 H41A 109.5 . . ?
C42 C41 H41A 109.5 . . ?
C40 C41 H41B 109.5 . . ?
C42 C41 H41B 109.5 . . ?
H41A C41 H41B 108.1 . . ?
C37 C42 C41 111.9(8) . . ?
C37 C42 H42A 109.2 . . ?
C41 C42 H42A 109.2 . . ?
C37 C42 H42B 109.2 . . ?
C41 C42 H42B 109.2 . . ?
H42A C42 H42B 107.9 . . ?
C30 C43 C44 114.4(5) . . ?
C30 C43 C48 110.8(5) . . ?
C44 C43 C48 109.4(5) . . ?
C30 C43 H43 107.3 . . ?
C44 C43 H43 107.3 . . ?
C48 C43 H43 107.3 . . ?
C43 C44 C45 111.7(6) . . ?
C43 C44 H44A 109.3 . . ?
C45 C44 H44A 109.3 . . ?
C43 C44 H44B 109.3 . . ?
C45 C44 H44B 109.3 . . ?
H44A C44 H44B 107.9 . . ?
C46 C45 C44 111.2(6) . . ?
C46 C45 H45A 109.4 . . ?
C44 C45 H45A 109.4 . . ?
C46 C45 H45B 109.4 . . ?
C44 C45 H45B 109.4 . . ?
H45A C45 H45B 108.0 . . ?
C45 C46 C47 110.8(6) . . ?
C45 C46 H46A 109.5 . . ?
C47 C46 H46A 109.5 . . ?
C45 C46 H46B 109.5 . . ?
C47 C46 H46B 109.5 . . ?
H46A C46 H46B 108.1 . . ?
C46 C47 C48 111.2(6) . . ?
C46 C47 H47A 109.4 . . ?
C48 C47 H47A 109.4 . . ?
C46 C47 H47B 109.4 . . ?
C48 C47 H47B 109.4 . . ?
H47A C47 H47B 108.0 . . ?
C47 C48 C43 113.6(6) . . ?
C47 C48 H48A 108.8 . . ?
C43 C48 H48A 108.8 . . ?
C47 C48 H48B 108.8 . . ?
C43 C48 H48B 108.8 . . ?
H48A C48 H48B 107.7 . . ?
C50 C49 O7 121.1(5) . . ?
C50 C49 C54 121.4(5) . . ?
O7 C49 C54 117.5(5) . . ?
C49 C50 C51 118.1(6) . . ?
C49 C50 C55 124.2(5) . . ?
C51 C50 C55 117.7(5) . . ?
C52 C51 C50 122.7(6) . . ?
C52 C51 H51 118.7 . . ?
C50 C51 H51 118.7 . . ?
C51 C52 C53 117.5(6) . . ?
C51 C52 C61 121.8(6) . . ?
C53 C52 C61 120.6(6) . . ?
C52 C53 C54 123.0(6) . . ?
C52 C53 H53 118.5 . . ?
C54 C53 H53 118.5 . . ?
C53 C54 C49 117.3(6) . . ?
C53 C54 C67 120.5(6) . . ?
C49 C54 C67 122.1(5) . . ?
C50 C55 C60 114.5(5) . . ?
C50 C55 C56 112.0(5) . . ?
C60 C55 C56 109.0(5) . . ?
C50 C55 H55 107.0 . . ?
C60 C55 H55 107.0 . . ?
C56 C55 H55 107.0 . . ?
C57 C56 C55 110.7(6) . . ?
C57 C56 H56A 109.5 . . ?
C55 C56 H56A 109.5 . . ?
C57 C56 H56B 109.5 . . ?
C55 C56 H56B 109.5 . . ?
H56A C56 H56B 108.1 . . ?
C56 C57 C58 111.0(6) . . ?
C56 C57 H57A 109.4 . . ?
C58 C57 H57A 109.4 . . ?
C56 C57 H57B 109.4 . . ?
C58 C57 H57B 109.4 . . ?
H57A C57 H57B 108.0 . . ?
C57 C58 C59 110.1(6) . . ?
C57 C58 H58A 109.6 . . ?
C59 C58 H58A 109.6 . . ?
C57 C58 H58B 109.6 . . ?
C59 C58 H58B 109.6 . . ?
H58A C58 H58B 108.1 . . ?
C58 C59 C60 113.3(7) . . ?
C58 C59 H59A 108.9 . . ?
C60 C59 H59A 108.9 . . ?
C58 C59 H59B 108.9 . . ?
C60 C59 H59B 108.9 . . ?
H59A C59 H59B 107.7 . . ?
C59 C60 C55 109.6(6) . . ?
C59 C60 H60A 109.7 . . ?
C55 C60 H60A 109.7 . . ?
C59 C60 H60B 109.7 . . ?
C55 C60 H60B 109.7 . . ?
H60A C60 H60B 108.2 . . ?
C62 C61 C52 112.6(6) . . ?
C62 C61 C66 110.2(7) . . ?
C52 C61 C66 111.2(6) . . ?
C62 C61 H61 107.5 . . ?
C52 C61 H61 107.5 . . ?
C66 C61 H61 107.5 . . ?
C61 C62 C63 111.7(7) . . ?
C61 C62 H62A 109.3 . . ?
C63 C62 H62A 109.3 . . ?
C61 C62 H62B 109.3 . . ?
C63 C62 H62B 109.3 . . ?
H62A C62 H62B 107.9 . . ?
C62 C63 C64 109.8(7) . . ?
C62 C63 H63A 109.7 . . ?
C64 C63 H63A 109.7 . . ?
C62 C63 H63B 109.7 . . ?
C64 C63 H63B 109.7 . . ?
H63A C63 H63B 108.2 . . ?
C65 C64 C63 110.5(8) . . ?
C65 C64 H64A 109.6 . . ?
C63 C64 H64A 109.6 . . ?
C65 C64 H64B 109.6 . . ?
C63 C64 H64B 109.6 . . ?
H64A C64 H64B 108.1 . . ?
C64 C65 C66 112.4(8) . . ?
C64 C65 H65A 109.1 . . ?
C66 C65 H65A 109.1 . . ?
C64 C65 H65B 109.1 . . ?
C66 C65 H65B 109.1 . . ?
H65A C65 H65B 107.9 . . ?
C65 C66 C61 112.4(7) . . ?
C65 C66 H66A 109.1 . . ?
C61 C66 H66A 109.1 . . ?
C65 C66 H66B 109.1 . . ?
C61 C66 H66B 109.1 . . ?
H66A C66 H66B 107.9 . . ?
C68 C67 C54 110.2(6) . . ?
C68 C67 C72 110.3(6) . . ?
C54 C67 C72 114.4(6) . . ?
C68 C67 H67 107.2 . . ?
C54 C67 H67 107.2 . . ?
C72 C67 H67 107.2 . . ?
C67 C68 C69 113.1(7) . . ?
C67 C68 H68A 109.0 . . ?
C69 C68 H68A 109.0 . . ?
C67 C68 H68B 109.0 . . ?
C69 C68 H68B 109.0 . . ?
H68A C68 H68B 107.8 . . ?
C70 C69 C68 111.0(8) . . ?
C70 C69 H69A 109.4 . . ?
C68 C69 H69A 109.4 . . ?
C70 C69 H69B 109.4 . . ?
C68 C69 H69B 109.4 . . ?
H69A C69 H69B 108.0 . . ?
C71 C70 C69 110.4(7) . . ?
C71 C70 H70A 109.6 . . ?
C69 C70 H70A 109.6 . . ?
C71 C70 H70B 109.6 . . ?
C69 C70 H70B 109.6 . . ?
H70A C70 H70B 108.1 . . ?
C70 C71 C72 110.5(7) . . ?
C70 C71 H71A 109.6 . . ?
C72 C71 H71A 109.6 . . ?
C70 C71 H71B 109.6 . . ?
C72 C71 H71B 109.6 . . ?
H71A C71 H71B 108.1 . . ?
C67 C72 C71 111.9(6) . . ?
C67 C72 H72A 109.2 . . ?
C71 C72 H72A 109.2 . . ?
C67 C72 H72B 109.2 . . ?
C71 C72 H72B 109.2 . . ?
H72A C72 H72B 107.9 . . ?
C78 C73 C74 120.9(6) . . ?
C78 C73 O8 121.2(5) . . ?
C74 C73 O8 117.9(5) . . ?
C75 C74 C73 118.2(6) . . ?
C75 C74 C79 120.5(6) . . ?
C73 C74 C79 121.3(5) . . ?
C76 C75 C74 122.7(6) . . ?
C76 C75 H75 118.7 . . ?
C74 C75 H75 118.7 . . ?
C75 C76 C77 117.4(6) . . ?
C75 C76 C85 120.4(6) . . ?
C77 C76 C85 122.2(6) . . ?
C76 C77 C78 122.3(6) . . ?
C76 C77 H77 118.9 . . ?
C78 C77 H77 118.9 . . ?
C77 C78 C73 118.5(6) . . ?
C77 C78 C91 117.5(6) . . ?
C73 C78 C91 124.0(6) . . ?
C80 C79 C74 110.5(5) . . ?
C80 C79 C84 111.0(6) . . ?
C74 C79 C84 113.9(5) . . ?
C80 C79 H79 107.0 . . ?
C74 C79 H79 107.0 . . ?
C84 C79 H79 107.0 . . ?
C81 C80 C79 113.5(6) . . ?
C81 C80 H80A 108.9 . . ?
C79 C80 H80A 108.9 . . ?
C81 C80 H80B 108.9 . . ?
C79 C80 H80B 108.9 . . ?
H80A C80 H80B 107.7 . . ?
C82 C81 C80 111.9(7) . . ?
C82 C81 H81A 109.2 . . ?
C80 C81 H81A 109.2 . . ?
C82 C81 H81B 109.2 . . ?
C80 C81 H81B 109.2 . . ?
H81A C81 H81B 107.9 . . ?
C81 C82 C83 109.9(7) . . ?
C81 C82 H82A 109.7 . . ?
C83 C82 H82A 109.7 . . ?
C81 C82 H82B 109.7 . . ?
C83 C82 H82B 109.7 . . ?
H82A C82 H82B 108.2 . . ?
C84 C83 C82 109.6(7) . . ?
C84 C83 H83A 109.7 . . ?
C82 C83 H83A 109.7 . . ?
C84 C83 H83B 109.7 . . ?
C82 C83 H83B 109.7 . . ?
H83A C83 H83B 108.2 . . ?
C83 C84 C79 112.2(6) . . ?
C83 C84 H84A 109.2 . . ?
C79 C84 H84A 109.2 . . ?
C83 C84 H84B 109.2 . . ?
C79 C84 H84B 109.2 . . ?
H84A C84 H84B 107.9 . . ?
C76 C85 C90 112.5(6) . . ?
C76 C85 C86 113.2(7) . . ?
C90 C85 C86 109.7(7) . . ?
C76 C85 H85 107.0 . . ?
C90 C85 H85 107.0 . . ?
C86 C85 H85 107.0 . . ?
C85 C86 C87 111.6(7) . . ?
C85 C86 H86A 109.3 . . ?
C87 C86 H86A 109.3 . . ?
C85 C86 H86B 109.3 . . ?
C87 C86 H86B 109.3 . . ?
H86A C86 H86B 108.0 . . ?
C88 C87 C86 110.5(8) . . ?
C88 C87 H87A 109.5 . . ?
C86 C87 H87A 109.5 . . ?
C88 C87 H87B 109.5 . . ?
C86 C87 H87B 109.5 . . ?
H87A C87 H87B 108.1 . . ?
C89 C88 C87 111.7(8) . . ?
C89 C88 H88A 109.3 . . ?
C87 C88 H88A 109.3 . . ?
C89 C88 H88B 109.3 . . ?
C87 C88 H88B 109.3 . . ?
H88A C88 H88B 107.9 . . ?
C88 C89 C90 111.1(8) . . ?
C88 C89 H89A 109.4 . . ?
C90 C89 H89A 109.4 . . ?
C88 C89 H89B 109.4 . . ?
C90 C89 H89B 109.4 . . ?
H89A C89 H89B 108.0 . . ?
C85 C90 C89 112.0(7) . . ?
C85 C90 H90A 109.2 . . ?
C89 C90 H90A 109.2 . . ?
C85 C90 H90B 109.2 . . ?
C89 C90 H90B 109.2 . . ?
H90A C90 H90B 107.9 . . ?
C92 C91 C96 109.1(6) . . ?
C92 C91 C78 113.2(6) . . ?
C96 C91 C78 113.8(6) . . ?
C92 C91 H91 106.8 . . ?
C96 C91 H91 106.8 . . ?
C78 C91 H91 106.8 . . ?
C93 C92 C91 111.4(7) . . ?
C93 C92 H92A 109.4 . . ?
C91 C92 H92A 109.4 . . ?
C93 C92 H92B 109.4 . . ?
C91 C92 H92B 109.4 . . ?
H92A C92 H92B 108.0 . . ?
C92 C93 C94 111.0(8) . . ?
C92 C93 H93A 109.4 . . ?
C94 C93 H93A 109.4 . . ?
C92 C93 H93B 109.4 . . ?
C94 C93 H93B 109.4 . . ?
H93A C93 H93B 108.0 . . ?
C95 C94 C93 111.9(7) . . ?
C95 C94 H94A 109.2 . . ?
C93 C94 H94A 109.2 . . ?
C95 C94 H94B 109.2 . . ?
C93 C94 H94B 109.2 . . ?
H94A C94 H94B 107.9 . . ?
C94 C95 C96 110.8(8) . . ?
C94 C95 H95A 109.5 . . ?
C96 C95 H95A 109.5 . . ?
C94 C95 H95B 109.5 . . ?
C96 C95 H95B 109.5 . . ?
H95A C95 H95B 108.1 . . ?
C91 C96 C95 111.6(7) . . ?
C91 C96 H96A 109.3 . . ?
C95 C96 H96A 109.3 . . ?
C91 C96 H96B 109.3 . . ?
C95 C96 H96B 109.3 . . ?
H96A C96 H96B 108.0 . . ?
C102 C101 C106 120.0 . . ?
C102 C101 C107 119.5(4) . . ?
C106 C101 C107 120.5(4) . . ?
C103 C102 C101 120.0 . . ?
C103 C102 H102 120.0 . . ?
C101 C102 H102 120.0 . . ?
C102 C103 C104 120.0 . . ?
C102 C103 H103 120.0 . . ?
C104 C103 H103 120.0 . . ?
C103 C104 C105 120.0 . . ?
C103 C104 H104 120.0 . . ?
C105 C104 H104 120.0 . . ?
C106 C105 C104 120.0 . . ?
C106 C105 H105 120.0 . . ?
C104 C105 H105 120.0 . . ?
C105 C106 C101 120.0 . . ?
C105 C106 H106 120.0 . . ?
C101 C106 H106 120.0 . . ?
C101 C107 H10C 109.5 . . ?
C101 C107 H10D 109.5 . . ?
H10C C107 H10D 109.5 . . ?
C101 C107 H10E 109.5 . . ?
H10C C107 H10E 109.5 . . ?
H10D C107 H10E 109.5 . . ?
C112 C111 C116 120.0 . . ?
C112 C111 C117 119.8(4) . . ?
C116 C111 C117 120.2(4) . . ?
C111 C112 C113 120.0 . . ?
C111 C112 H112 120.0 . . ?
C113 C112 H112 120.0 . . ?
C112 C113 C114 120.0 . . ?
C112 C113 H113 120.0 . . ?
C114 C113 H113 120.0 . . ?
C115 C114 C113 120.0 . . ?
C115 C114 H114 120.0 . . ?
C113 C114 H114 120.0 . . ?
C114 C115 C116 120.0 . . ?
C114 C115 H115 120.0 . . ?
C116 C115 H115 120.0 . . ?
C115 C116 C111 120.0 . . ?
C115 C116 H116 120.0 . . ?
C111 C116 H116 120.0 . . ?
C111 C117 H11C 109.5 . . ?
C111 C117 H11D 109.5 . . ?
H11C C117 H11D 109.5 . . ?
C111 C117 H11E 109.5 . . ?
H11C C117 H11E 109.5 . . ?
H11D C117 H11E 109.5 . . ?
C122 C121 C126 120.0 . . ?
C122 C121 C127 119.9(4) . . ?
C126 C121 C127 120.1(4) . . ?
C123 C122 C121 120.0 . . ?
C123 C122 H122 120.0 . . ?
C121 C122 H122 120.0 . . ?
C124 C123 C122 120.0 . . ?
C124 C123 H123 120.0 . . ?
C122 C123 H123 120.0 . . ?
C123 C124 C125 120.0 . . ?
C123 C124 H124 120.0 . . ?
C125 C124 H124 120.0 . . ?
C124 C125 C126 120.0 . . ?
C124 C125 H125 120.0 . . ?
C126 C125 H125 120.0 . . ?
C125 C126 C121 120.0 . . ?
C125 C126 H126 120.0 . . ?
C121 C126 H126 120.0 . . ?
C121 C127 H12C 109.5 . . ?
C121 C127 H12D 109.5 . . ?
H12C C127 H12D 109.5 . . ?
C121 C127 H12E 109.5 . . ?
H12C C127 H12E 109.5 . . ?
H12D C127 H12E 109.5 . . ?
C132 C131 C136 120.0 . . ?
C132 C131 C137 119.9(4) . . ?
C136 C131 C137 120.1(4) . . ?
C133 C132 C131 120.0 . . ?
C133 C132 H132 120.0 . . ?
C131 C132 H132 120.0 . . ?
C132 C133 C134 120.0 . . ?
C132 C133 H133 120.0 . . ?
C134 C133 H133 120.0 . . ?
C135 C134 C133 120.0 . . ?
C135 C134 H134 120.0 . . ?
C133 C134 H134 120.0 . . ?
C136 C135 C134 120.0 . . ?
C136 C135 H135 120.0 . . ?
C134 C135 H135 120.0 . . ?
C135 C136 C131 120.0 . . ?
C135 C136 H136 120.0 . . ?
C131 C136 H136 120.0 . . ?
C131 C137 H13A 109.5 . . ?
C131 C137 H13B 109.5 . . ?
H13A C137 H13B 109.5 . . ?
C131 C137 H13C 109.5 . . ?
H13A C137 H13C 109.5 . . ?
H13B C137 H13C 109.5 . . ?
C142 C141 C146 120.0 . . ?
C142 C141 C147 119.9(4) . . ?
C146 C141 C147 120.1(4) . . ?
C141 C142 C143 120.0 . . ?
C141 C142 H142 120.0 . . ?
C143 C142 H142 120.0 . . ?
C144 C143 C142 120.0 . . ?
C144 C143 H143 120.0 . . ?
C142 C143 H143 120.0 . . ?
C145 C144 C143 120.0 . . ?
C145 C144 H144 120.0 . . ?
C143 C144 H144 120.0 . . ?
C144 C145 C146 120.0 . . ?
C144 C145 H145 120.0 . . ?
C146 C145 H145 120.0 . . ?
C145 C146 C141 120.0 . . ?
C145 C146 H146 120.0 . . ?
C141 C146 H146 120.0 . . ?
C141 C147 H14C 109.5 . . ?
C141 C147 H14D 109.5 . . ?
H14C C147 H14D 109.5 . . ?
C141 C147 H14E 109.5 . . ?
H14C C147 H14E 109.5 . . ?
H14D C147 H14E 109.5 . . ?
C152 C151 C156 120.0 . . ?
C152 C151 C157 119.8(4) . . ?
C156 C151 C157 120.2(4) . . ?
C153 C152 C151 120.0 . . ?
C153 C152 H152 120.0 . . ?
C151 C152 H152 120.0 . . ?
C152 C153 C154 120.0 . . ?
C152 C153 H153 120.0 . . ?
C154 C153 H153 120.0 . . ?
C155 C154 C153 120.0 . . ?
C155 C154 H154 120.0 . . ?
C153 C154 H154 120.0 . . ?
C156 C155 C154 120.0 . . ?
C156 C155 H155 120.0 . . ?
C154 C155 H155 120.0 . . ?
C155 C156 C151 120.0 . . ?
C155 C156 H156 120.0 . . ?
C151 C156 H156 120.0 . . ?
C151 C157 H15C 109.5 . . ?
C151 C157 H15D 109.5 . . ?
H15C C157 H15D 109.5 . . ?
C151 C157 H15E 109.5 . . ?
H15C C157 H15E 109.5 . . ?
H15D C157 H15E 109.5 . . ?
C162 C161 C166 120.0 . . ?
C162 C161 C167 120.5(4) . . ?
C166 C161 C167 119.1(4) . . ?
C161 C162 C163 120.0 . . ?
C161 C162 H162 120.0 . . ?
C163 C162 H162 120.0 . . ?
C164 C163 C162 120.0 . . ?
C164 C163 H163 120.0 . . ?
C162 C163 H163 120.0 . . ?
C163 C164 C165 120.0 . . ?
C163 C164 H164 120.0 . . ?
C165 C164 H164 120.0 . . ?
C166 C165 C164 120.0 . . ?
C166 C165 H165 120.0 . . ?
C164 C165 H165 120.0 . . ?
C165 C166 C161 120.0 . . ?
C165 C166 H166 120.0 . . ?
C161 C166 H166 120.0 . . ?
C161 C167 H16C 109.5 . . ?
C161 C167 H16D 109.5 . . ?
H16C C167 H16D 109.5 . . ?
C161 C167 H16E 109.5 . . ?
H16C C167 H16E 109.5 . . ?
H16D C167 H16E 109.5 . . ?
C172 C171 C176 120.0 . . ?
C172 C171 C177 119.9(4) . . ?
C176 C171 C177 119.5(4) . . ?
C173 C172 C171 120.0 . . ?
C173 C172 H172 120.0 . . ?
C171 C172 H172 120.0 . . ?
C172 C173 C174 120.0 . . ?
C172 C173 H173 120.0 . . ?
C174 C173 H173 120.0 . . ?
C175 C174 C173 120.0 . . ?
C175 C174 H174 120.0 . . ?
C173 C174 H174 120.0 . . ?
C174 C175 C176 120.0 . . ?
C174 C175 H175 120.0 . . ?
C176 C175 H175 120.0 . . ?
C175 C176 C171 120.0 . . ?
C175 C176 H176 120.0 . . ?
C171 C176 H176 120.0 . . ?
C171 C177 H17C 109.5 . . ?
C171 C177 H17D 109.5 . . ?
H17C C177 H17D 109.5 . . ?
C171 C177 H17E 109.5 . . ?
H17C C177 H17E 109.5 . . ?
H17D C177 H17E 109.5 . . ?
H19E N191 H19F 96.7(15) . . ?
H19E N191 H19G 96.6(15) . . ?
H19F N191 H19G 96.7(15) . . ?

loop_
_geom_bond_atom_site_label_1
_geom_bond_atom_site_label_2
_geom_bond_distance
_geom_bond_site_symmetry_2
_geom_bond_publ_flag
Ge1 O4 1.930(4) . ?
Ge1 O3 1.940(4) . ?
Ge1 O1 2.235(4) . ?
Ge1 O2 2.324(4) . ?
Ge2 O6 1.893(4) . ?
Ge2 O4 1.955(4) . ?
Ge2 O1 1.984(4) . ?
Ge3 O4 1.889(4) . ?
Ge3 O5 1.948(4) . ?
Ge3 O7 1.971(4) . ?
Ge4 O5 1.899(4) . ?
Ge4 O3 1.952(4) . ?
Ge4 O2 1.959(4) . ?
Ge5 O3 1.889(4) . ?
Ge5 O6 1.954(4) . ?
Ge5 O8 1.969(4) . ?
Ge6 O5 1.930(4) . ?
Ge6 O6 1.933(4) . ?
Ge6 O8 2.277(4) . ?
Ge6 O7 2.287(4) . ?
O1 C1 1.410(7) . ?
O2 C25 1.400(7) . ?
O7 C49 1.412(7) . ?
O8 C73 1.410(7) . ?
C1 C2 1.402(9) . ?
C1 C6 1.407(9) . ?
C2 C3 1.381(9) . ?
C2 C7 1.519(9) . ?
C3 C4 1.376(9) . ?
C3 H3 0.9500 . ?
C4 C5 1.378(10) . ?
C4 C13 1.523(9) . ?
C5 C6 1.395(9) . ?
C5 H5 0.9500 . ?
C6 C19 1.527(9) . ?
C7 C8 1.526(9) . ?
C7 C12 1.542(9) . ?
C7 H7 1.0000 . ?
C8 C9 1.508(10) . ?
C8 H8A 0.9900 . ?
C8 H8B 0.9900 . ?
C9 C10 1.546(12) . ?
C9 H9A 0.9900 . ?
C9 H9B 0.9900 . ?
C10 C11 1.504(11) . ?
C10 H10A 0.9900 . ?
C10 H10B 0.9900 . ?
C11 C12 1.545(9) . ?
C11 H11A 0.9900 . ?
C11 H11B 0.9900 . ?
C12 H12A 0.9900 . ?
C12 H12B 0.9900 . ?
C13 C18 1.513(11) . ?
C13 C14 1.521(11) . ?
C13 H13 1.0000 . ?
C14 C15 1.523(10) . ?
C14 H14A 0.9900 . ?
C14 H14B 0.9900 . ?
C15 C16 1.473(14) . ?
C15 H15A 0.9900 . ?
C15 H15B 0.9900 . ?
C16 C17 1.540(14) . ?
C16 H16A 0.9900 . ?
C16 H16B 0.9900 . ?
C17 C18 1.531(11) . ?
C17 H17A 0.9900 . ?
C17 H17B 0.9900 . ?
C18 H18A 0.9900 . ?
C18 H18B 0.9900 . ?
C19 C24 1.484(12) . ?
C19 C20 1.500(10) . ?
C19 H19 1.0000 . ?
C20 C21 1.542(12) . ?
C20 H20A 0.9900 . ?
C20 H20B 0.9900 . ?
C21 C22 1.480(15) . ?
C21 H21A 0.9900 . ?
C21 H21B 0.9900 . ?
C22 C23 1.493(16) . ?
C22 H22A 0.9900 . ?
C22 H22B 0.9900 . ?
C23 C24 1.516(13) . ?
C23 H23A 0.9900 . ?
C23 H23B 0.9900 . ?
C24 H24A 0.9900 . ?
C24 H24B 0.9900 . ?
C25 C26 1.392(9) . ?
C25 C30 1.397(8) . ?
C26 C27 1.390(9) . ?
C26 C31 1.537(9) . ?
C27 C28 1.407(10) . ?
C27 H27 0.9500 . ?
C28 C29 1.377(10) . ?
C28 C37 1.514(9) . ?
C29 C30 1.421(9) . ?
C29 H29 0.9500 . ?
C30 C43 1.502(9) . ?
C31 C36 1.510(10) . ?
C31 C32 1.533(10) . ?
C31 H31 1.0000 . ?
C32 C33 1.517(11) . ?
C32 H32A 0.9900 . ?
C32 H32B 0.9900 . ?
C33 C34 1.470(15) . ?
C33 H33A 0.9900 . ?
C33 H33B 0.9900 . ?
C34 C35 1.511(14) . ?
C34 H34A 0.9900 . ?
C34 H34B 0.9900 . ?
C35 C36 1.530(11) . ?
C35 H35A 0.9900 . ?
C35 H35B 0.9900 . ?
C36 H36A 0.9900 . ?
C36 H36B 0.9900 . ?
C37 C42 1.518(12) . ?
C37 C38 1.521(11) . ?
C37 H37 1.0000 . ?
C38 C39 1.545(10) . ?
C38 H38A 0.9900 . ?
C38 H38B 0.9900 . ?
C39 C40 1.498(14) . ?
C39 H39A 0.9900 . ?
C39 H39B 0.9900 . ?
C40 C41 1.515(15) . ?
C40 H40A 0.9900 . ?
C40 H40B 0.9900 . ?
C41 C42 1.538(12) . ?
C41 H41A 0.9900 . ?
C41 H41B 0.9900 . ?
C42 H42A 0.9900 . ?
C42 H42B 0.9900 . ?
C43 C44 1.531(9) . ?
C43 C48 1.537(9) . ?
C43 H43 1.0000 . ?
C44 C45 1.539(10) . ?
C44 H44A 0.9900 . ?
C44 H44B 0.9900 . ?
C45 C46 1.501(11) . ?
C45 H45A 0.9900 . ?
C45 H45B 0.9900 . ?
C46 C47 1.515(11) . ?
C46 H46A 0.9900 . ?
C46 H46B 0.9900 . ?
C47 C48 1.529(9) . ?
C47 H47A 0.9900 . ?
C47 H47B 0.9900 . ?
C48 H48A 0.9900 . ?
C48 H48B 0.9900 . ?
C49 C50 1.388(8) . ?
C49 C54 1.415(8) . ?
C50 C51 1.411(9) . ?
C50 C55 1.516(8) . ?
C51 C52 1.373(9) . ?
C51 H51 0.9500 . ?
C52 C53 1.394(9) . ?
C52 C61 1.514(9) . ?
C53 C54 1.397(9) . ?
C53 H53 0.9500 . ?
C54 C67 1.512(9) . ?
C55 C60 1.528(9) . ?
C55 C56 1.547(9) . ?
C55 H55 1.0000 . ?
C56 C57 1.517(10) . ?
C56 H56A 0.9900 . ?
C56 H56B 0.9900 . ?
C57 C58 1.518(11) . ?
C57 H57A 0.9900 . ?
C57 H57B 0.9900 . ?
C58 C59 1.524(11) . ?
C58 H58A 0.9900 . ?
C58 H58B 0.9900 . ?
C59 C60 1.524(10) . ?
C59 H59A 0.9900 . ?
C59 H59B 0.9900 . ?
C60 H60A 0.9900 . ?
C60 H60B 0.9900 . ?
C61 C62 1.511(11) . ?
C61 C66 1.526(11) . ?
C61 H61 1.0000 . ?
C62 C63 1.540(11) . ?
C62 H62A 0.9900 . ?
C62 H62B 0.9900 . ?
C63 C64 1.555(13) . ?
C63 H63A 0.9900 . ?
C63 H63B 0.9900 . ?
C64 C65 1.482(13) . ?
C64 H64A 0.9900 . ?
C64 H64B 0.9900 . ?
C65 C66 1.523(10) . ?
C65 H65A 0.9900 . ?
C65 H65B 0.9900 . ?
C66 H66A 0.9900 . ?
C66 H66B 0.9900 . ?
C67 C68 1.505(10) . ?
C67 C72 1.528(9) . ?
C67 H67 1.0000 . ?
C68 C69 1.545(11) . ?
C68 H68A 0.9900 . ?
C68 H68B 0.9900 . ?
C69 C70 1.512(13) . ?
C69 H69A 0.9900 . ?
C69 H69B 0.9900 . ?
C70 C71 1.498(13) . ?
C70 H70A 0.9900 . ?
C70 H70B 0.9900 . ?
C71 C72 1.536(11) . ?
C71 H71A 0.9900 . ?
C71 H71B 0.9900 . ?
C72 H72A 0.9900 . ?
C72 H72B 0.9900 . ?
C73 C78 1.391(9) . ?
C73 C74 1.396(9) . ?
C74 C75 1.392(9) . ?
C74 C79 1.534(9) . ?
C75 C76 1.381(9) . ?
C75 H75 0.9500 . ?
C76 C77 1.389(10) . ?
C76 C85 1.510(9) . ?
C77 C78 1.390(9) . ?
C77 H77 0.9500 . ?
C78 C91 1.530(9) . ?
C79 C80 1.513(9) . ?
C79 C84 1.534(9) . ?
C79 H79 1.0000 . ?
C80 C81 1.509(11) . ?
C80 H80A 0.9900 . ?
C80 H80B 0.9900 . ?
C81 C82 1.508(12) . ?
C81 H81A 0.9900 . ?
C81 H81B 0.9900 . ?
C82 C83 1.534(12) . ?
C82 H82A 0.9900 . ?
C82 H82B 0.9900 . ?
C83 C84 1.519(11) . ?
C83 H83A 0.9900 . ?
C83 H83B 0.9900 . ?
C84 H84A 0.9900 . ?
C84 H84B 0.9900 . ?
C85 C90 1.522(11) . ?
C85 C86 1.532(11) . ?
C85 H85 1.0000 . ?
C86 C87 1.540(11) . ?
C86 H86A 0.9900 . ?
C86 H86B 0.9900 . ?
C87 C88 1.519(14) . ?
C87 H87A 0.9900 . ?
C87 H87B 0.9900 . ?
C88 C89 1.493(14) . ?
C88 H88A 0.9900 . ?
C88 H88B 0.9900 . ?
C89 C90 1.524(11) . ?
C89 H89A 0.9900 . ?
C89 H89B 0.9900 . ?
C90 H90A 0.9900 . ?
C90 H90B 0.9900 . ?
C91 C92 1.516(11) . ?
C91 C96 1.525(10) . ?
C91 H91 1.0000 . ?
C92 C93 1.510(12) . ?
C92 H92A 0.9900 . ?
C92 H92B 0.9900 . ?
C93 C94 1.542(15) . ?
C93 H93A 0.9900 . ?
C93 H93B 0.9900 . ?
C94 C95 1.522(16) . ?
C94 H94A 0.9900 . ?
C94 H94B 0.9900 . ?
C95 C96 1.526(11) . ?
C95 H95A 0.9900 . ?
C95 H95B 0.9900 . ?
C96 H96A 0.9900 . ?
C96 H96B 0.9900 . ?
C101 C102 1.3900 . ?
C101 C106 1.3900 . ?
C101 C107 1.496(10) . ?
C102 C103 1.3900 . ?
C102 H102 0.9500 . ?
C103 C104 1.3900 . ?
C103 H103 0.9500 . ?
C104 C105 1.3900 . ?
C104 H104 0.9500 . ?
C105 C106 1.3900 . ?
C105 H105 0.9500 . ?
C106 H106 0.9500 . ?
C107 H10C 0.9800 . ?
C107 H10D 0.9800 . ?
C107 H10E 0.9800 . ?
C111 C112 1.3900 . ?
C111 C116 1.3900 . ?
C111 C117 1.493(10) . ?
C112 C113 1.3900 . ?
C112 H112 0.9500 . ?
C113 C114 1.3900 . ?
C113 H113 0.9500 . ?
C114 C115 1.3900 . ?
C114 H114 0.9500 . ?
C115 C116 1.3900 . ?
C115 H115 0.9500 . ?
C116 H116 0.9500 . ?
C117 H11C 0.9800 . ?
C117 H11D 0.9800 . ?
C117 H11E 0.9800 . ?
C121 C122 1.3900 . ?
C121 C126 1.3900 . ?
C121 C127 1.495(9) . ?
C122 C123 1.3900 . ?
C122 H122 0.9500 . ?
C123 C124 1.3900 . ?
C123 H123 0.9500 . ?
C124 C125 1.3900 . ?
C124 H124 0.9500 . ?
C125 C126 1.3900 . ?
C125 H125 0.9500 . ?
C126 H126 0.9500 . ?
C127 H12C 0.9800 . ?
C127 H12D 0.9800 . ?
C127 H12E 0.9800 . ?
C131 C132 1.3900 . ?
C131 C136 1.3900 . ?
C131 C137 1.507(10) . ?
C132 C133 1.3900 . ?
C132 H132 0.9500 . ?
C133 C134 1.3900 . ?
C133 H133 0.9500 . ?
C134 C135 1.3900 . ?
C134 H134 0.9500 . ?
C135 C136 1.3900 . ?
C135 H135 0.9500 . ?
C136 H136 0.9500 . ?
C137 H13A 0.9800 . ?
C137 H13B 0.9800 . ?
C137 H13C 0.9800 . ?
C141 C142 1.3900 . ?
C141 C146 1.3900 . ?
C141 C147 1.507(10) . ?
C142 C143 1.3900 . ?
C142 H142 0.9500 . ?
C143 C144 1.3900 . ?
C143 H143 0.9500 . ?
C144 C145 1.3900 . ?
C144 H144 0.9500 . ?
C145 C146 1.3900 . ?
C145 H145 0.9500 . ?
C146 H146 0.9500 . ?
C147 H14C 0.9800 . ?
C147 H14D 0.9800 . ?
C147 H14E 0.9800 . ?
C151 C152 1.3900 . ?
C151 C156 1.3900 . ?
C151 C157 1.498(9) . ?
C152 C153 1.3900 . ?
C152 H152 0.9500 . ?
C153 C154 1.3900 . ?
C153 H153 0.9500 . ?
C154 C155 1.3900 . ?
C154 H154 0.9500 . ?
C155 C156 1.3900 . ?
C155 H155 0.9500 . ?
C156 H156 0.9500 . ?
C157 H15C 0.9800 . ?
C157 H15D 0.9800 . ?
C157 H15E 0.9800 . ?
C161 C162 1.3900 . ?
C161 C166 1.3900 . ?
C161 C167 1.42(4) . ?
C162 C163 1.3900 . ?
C162 H162 0.9500 . ?
C163 C164 1.3900 . ?
C163 H163 0.9500 . ?
C164 C165 1.3900 . ?
C164 H164 0.9500 . ?
C165 C166 1.3900 . ?
C165 H165 0.9500 . ?
C166 H166 0.9500 . ?
C167 H16C 0.9800 . ?
C167 H16D 0.9800 . ?
C167 H16E 0.9800 . ?
C171 C172 1.3900 . ?
C171 C176 1.3900 . ?
C171 C177 1.503(10) . ?
C172 C173 1.3900 . ?
C172 H172 0.9500 . ?
C173 C174 1.3900 . ?
C173 H173 0.9500 . ?
C174 C175 1.3900 . ?
C174 H174 0.9500 . ?
C175 C176 1.3900 . ?
C175 H175 0.9500 . ?
C176 H176 0.9500 . ?
C177 H17C 0.9800 . ?
C177 H17D 0.9800 . ?
C177 H17E 0.9800 . ?
N191 H19E 0.871(10) . ?
N191 H19F 0.870(10) . ?
N191 H19G 0.871(11) . ?

loop_
_geom_torsion_atom_site_label_1
_geom_torsion_atom_site_label_2
_geom_torsion_atom_site_label_3
_geom_torsion_atom_site_label_4
_geom_torsion
_geom_torsion_site_symmetry_1
_geom_torsion_site_symmetry_2
_geom_torsion_site_symmetry_3
_geom_torsion_site_symmetry_4
_geom_torsion_publ_flag
O6 Ge5 O3 Ge1 -61.1(3) . . . . ?
O8 Ge5 O3 Ge1 -143.1(3) . . . . ?
O6 Ge5 O3 Ge4 80.1(2) . . . . ?
O8 Ge5 O3 Ge4 -1.8(2) . . . . ?
O5 Ge3 O4 Ge1 -61.1(3) . . . . ?
O7 Ge3 O4 Ge1 -143.5(3) . . . . ?
O5 Ge3 O4 Ge2 80.3(2) . . . . ?
O7 Ge3 O4 Ge2 -2.2(2) . . . . ?
O3 Ge4 O5 Ge6 60.7(3) . . . . ?
O2 Ge4 O5 Ge6 144.0(2) . . . . ?
O3 Ge4 O5 Ge3 -80.4(2) . . . . ?
O2 Ge4 O5 Ge3 2.8(2) . . . . ?
O4 Ge2 O6 Ge6 60.3(3) . . . . ?
O1 Ge2 O6 Ge6 141.7(3) . . . . ?
O4 Ge2 O6 Ge5 -79.9(2) . . . . ?
O1 Ge2 O6 Ge5 1.4(2) . . . . ?
Ge2 O1 C1 C2 53.2(7) . . . . ?
Ge1 O1 C1 C2 -65.4(7) . . . . ?
Ge2 O1 C1 C6 -126.4(5) . . . . ?
Ge1 O1 C1 C6 115.1(5) . . . . ?
C6 C1 C2 C3 1.9(9) . . . . ?
O1 C1 C2 C3 -177.6(6) . . . . ?
C6 C1 C2 C7 -178.7(6) . . . . ?
O1 C1 C2 C7 1.7(9) . . . . ?
C1 C2 C3 C4 -1.2(10) . . . . ?
C7 C2 C3 C4 179.4(6) . . . . ?
C2 C3 C4 C5 -1.3(11) . . . . ?
C2 C3 C4 C13 -179.4(7) . . . . ?
C3 C4 C5 C6 3.2(11) . . . . ?
C13 C4 C5 C6 -178.7(7) . . . . ?
C4 C5 C6 C1 -2.4(10) . . . . ?
C4 C5 C6 C19 -177.2(7) . . . . ?
C2 C1 C6 C5 -0.2(9) . . . . ?
O1 C1 C6 C5 179.4(6) . . . . ?
C2 C1 C6 C19 174.4(6) . . . . ?
O1 C1 C6 C19 -6.0(9) . . . . ?
C3 C2 C7 C8 68.0(8) . . . . ?
C1 C2 C7 C8 -111.4(7) . . . . ?
C3 C2 C7 C12 -56.9(8) . . . . ?
C1 C2 C7 C12 123.7(7) . . . . ?
C2 C7 C8 C9 173.3(6) . . . . ?
C12 C7 C8 C9 -60.1(7) . . . . ?
C7 C8 C9 C10 56.9(8) . . . . ?
C8 C9 C10 C11 -53.3(9) . . . . ?
C9 C10 C11 C12 53.1(9) . . . . ?
C2 C7 C12 C11 -174.9(6) . . . . ?
C8 C7 C12 C11 58.3(7) . . . . ?
C10 C11 C12 C7 -55.9(8) . . . . ?
C3 C4 C13 C18 -59.4(9) . . . . ?
C5 C4 C13 C18 122.5(8) . . . . ?
C3 C4 C13 C14 65.0(9) . . . . ?
C5 C4 C13 C14 -113.1(8) . . . . ?
C18 C13 C14 C15 -53.3(10) . . . . ?
C4 C13 C14 C15 -179.4(7) . . . . ?
C13 C14 C15 C16 53.5(12) . . . . ?
C14 C15 C16 C17 -53.8(12) . . . . ?
C15 C16 C17 C18 55.5(11) . . . . ?
C14 C13 C18 C17 56.0(10) . . . . ?
C4 C13 C18 C17 -178.7(7) . . . . ?
C16 C17 C18 C13 -57.3(11) . . . . ?
C5 C6 C19 C24 87.0(9) . . . . ?
C1 C6 C19 C24 -87.5(9) . . . . ?
C5 C6 C19 C20 -39.1(10) . . . . ?
C1 C6 C19 C20 146.4(7) . . . . ?
C24 C19 C20 C21 50.9(12) . . . . ?
C6 C19 C20 C21 176.6(8) . . . . ?
C19 C20 C21 C22 -54.5(12) . . . . ?
C20 C21 C22 C23 59.5(12) . . . . ?
C21 C22 C23 C24 -59.4(13) . . . . ?
C20 C19 C24 C23 -53.2(13) . . . . ?
C6 C19 C24 C23 179.3(9) . . . . ?
C22 C23 C24 C19 56.4(14) . . . . ?
Ge4 O2 C25 C26 55.9(7) . . . . ?
Ge1 O2 C25 C26 -61.7(7) . . . . ?
Ge4 O2 C25 C30 -122.6(5) . . . . ?
Ge1 O2 C25 C30 119.8(5) . . . . ?
C30 C25 C26 C27 1.1(10) . . . . ?
O2 C25 C26 C27 -177.4(6) . . . . ?
C30 C25 C26 C31 -179.4(6) . . . . ?
O2 C25 C26 C31 2.1(9) . . . . ?
C25 C26 C27 C28 0.2(11) . . . . ?
C31 C26 C27 C28 -179.3(6) . . . . ?
C26 C27 C28 C29 -2.5(11) . . . . ?
C26 C27 C28 C37 176.9(7) . . . . ?
C27 C28 C29 C30 3.6(10) . . . . ?
C37 C28 C29 C30 -175.8(6) . . . . ?
C26 C25 C30 C29 -0.1(9) . . . . ?
O2 C25 C30 C29 178.4(5) . . . . ?
C26 C25 C30 C43 175.3(6) . . . . ?
O2 C25 C30 C43 -6.1(9) . . . . ?
C28 C29 C30 C25 -2.3(10) . . . . ?
C28 C29 C30 C43 -177.9(6) . . . . ?
C27 C26 C31 C36 67.0(8) . . . . ?
C25 C26 C31 C36 -112.6(7) . . . . ?
C27 C26 C31 C32 -58.6(9) . . . . ?
C25 C26 C31 C32 121.9(7) . . . . ?
C36 C31 C32 C33 57.1(9) . . . . ?
C26 C31 C32 C33 -175.5(7) . . . . ?
C31 C32 C33 C34 -55.8(10) . . . . ?
C32 C33 C34 C35 54.5(11) . . . . ?
C33 C34 C35 C36 -54.8(10) . . . . ?
C32 C31 C36 C35 -58.8(8) . . . . ?
C26 C31 C36 C35 173.7(6) . . . . ?
C34 C35 C36 C31 57.7(9) . . . . ?
C29 C28 C37 C42 -124.5(8) . . . . ?
C27 C28 C37 C42 56.1(10) . . . . ?
C29 C28 C37 C38 109.9(8) . . . . ?
C27 C28 C37 C38 -69.5(9) . . . . ?
C28 C37 C38 C39 -177.7(7) . . . . ?
C42 C37 C38 C39 54.7(10) . . . . ?
C37 C38 C39 C40 -54.7(11) . . . . ?
C38 C39 C40 C41 54.9(12) . . . . ?
C39 C40 C41 C42 -55.3(13) . . . . ?
C28 C37 C42 C41 179.2(8) . . . . ?
C38 C37 C42 C41 -54.8(11) . . . . ?
C40 C41 C42 C37 55.0(12) . . . . ?
C25 C30 C43 C44 158.5(6) . . . . ?
C29 C30 C43 C44 -26.2(8) . . . . ?
C25 C30 C43 C48 -77.4(7) . . . . ?
C29 C30 C43 C48 97.9(7) . . . . ?
C30 C43 C44 C45 178.5(6) . . . . ?
C48 C43 C44 C45 53.6(8) . . . . ?
C43 C44 C45 C46 -57.9(8) . . . . ?
C44 C45 C46 C47 57.9(9) . . . . ?
C45 C46 C47 C48 -55.5(9) . . . . ?
C46 C47 C48 C43 53.7(9) . . . . ?
C30 C43 C48 C47 -179.2(6) . . . . ?
C44 C43 C48 C47 -52.2(8) . . . . ?
Ge3 O7 C49 C50 -52.8(7) . . . . ?
Ge6 O7 C49 C50 64.3(7) . . . . ?
Ge3 O7 C49 C54 126.2(5) . . . . ?
Ge6 O7 C49 C54 -116.8(5) . . . . ?
O7 C49 C50 C51 178.1(6) . . . . ?
C54 C49 C50 C51 -0.8(10) . . . . ?
O7 C49 C50 C55 -3.0(10) . . . . ?
C54 C49 C50 C55 178.1(6) . . . . ?
C49 C50 C51 C52 -0.3(10) . . . . ?
C55 C50 C51 C52 -179.2(6) . . . . ?
C50 C51 C52 C53 1.2(11) . . . . ?
C50 C51 C52 C61 179.9(7) . . . . ?
C51 C52 C53 C54 -1.2(10) . . . . ?
C61 C52 C53 C54 -179.9(6) . . . . ?
C52 C53 C54 C49 0.3(10) . . . . ?
C52 C53 C54 C67 176.6(6) . . . . ?
C50 C49 C54 C53 0.8(9) . . . . ?
O7 C49 C54 C53 -178.2(5) . . . . ?
C50 C49 C54 C67 -175.5(6) . . . . ?
O7 C49 C54 C67 5.6(9) . . . . ?
C49 C50 C55 C60 -123.3(7) . . . . ?
C51 C50 C55 C60 55.6(8) . . . . ?
C49 C50 C55 C56 112.0(7) . . . . ?
C51 C50 C55 C56 -69.1(8) . . . . ?
C50 C55 C56 C57 -172.5(6) . . . . ?
C60 C55 C56 C57 59.8(7) . . . . ?
C55 C56 C57 C58 -58.7(8) . . . . ?
C56 C57 C58 C59 54.8(9) . . . . ?
C57 C58 C59 C60 -54.6(9) . . . . ?
C58 C59 C60 C55 56.6(8) . . . . ?
C50 C55 C60 C59 176.1(6) . . . . ?
C56 C55 C60 C59 -57.6(7) . . . . ?
C51 C52 C61 C62 60.8(9) . . . . ?
C53 C52 C61 C62 -120.6(8) . . . . ?
C51 C52 C61 C66 -63.5(10) . . . . ?
C53 C52 C61 C66 115.1(8) . . . . ?
C52 C61 C62 C63 179.5(7) . . . . ?
C66 C61 C62 C63 -55.6(10) . . . . ?
C61 C62 C63 C64 57.0(11) . . . . ?
C62 C63 C64 C65 -56.4(11) . . . . ?
C63 C64 C65 C66 55.7(11) . . . . ?
C64 C65 C66 C61 -55.2(12) . . . . ?
C62 C61 C66 C65 53.9(10) . . . . ?
C52 C61 C66 C65 179.5(8) . . . . ?
C53 C54 C67 C68 -93.7(8) . . . . ?
C49 C54 C67 C68 82.4(8) . . . . ?
C53 C54 C67 C72 31.3(9) . . . . ?
C49 C54 C67 C72 -152.6(6) . . . . ?
C54 C67 C68 C69 179.0(7) . . . . ?
C72 C67 C68 C69 51.8(9) . . . . ?
C67 C68 C69 C70 -53.9(11) . . . . ?
C68 C69 C70 C71 56.5(11) . . . . ?
C69 C70 C71 C72 -58.8(10) . . . . ?
C68 C67 C72 C71 -53.7(9) . . . . ?
C54 C67 C72 C71 -178.5(6) . . . . ?
C70 C71 C72 C67 57.9(9) . . . . ?
Ge5 O8 C73 C78 -55.2(7) . . . . ?
Ge6 O8 C73 C78 63.0(7) . . . . ?
Ge5 O8 C73 C74 123.2(5) . . . . ?
Ge6 O8 C73 C74 -118.7(5) . . . . ?
C78 C73 C74 C75 0.3(9) . . . . ?
O8 C73 C74 C75 -178.0(5) . . . . ?
C78 C73 C74 C79 -176.3(6) . . . . ?
O8 C73 C74 C79 5.4(9) . . . . ?
C73 C74 C75 C76 1.3(10) . . . . ?
C79 C74 C75 C76 177.9(6) . . . . ?
C74 C75 C76 C77 -3.4(10) . . . . ?
C74 C75 C76 C85 176.4(6) . . . . ?
C75 C76 C77 C78 4.1(11) . . . . ?
C85 C76 C77 C78 -175.8(7) . . . . ?
C76 C77 C78 C73 -2.6(11) . . . . ?
C76 C77 C78 C91 179.2(7) . . . . ?
C74 C73 C78 C77 0.4(10) . . . . ?
O8 C73 C78 C77 178.6(6) . . . . ?
C74 C73 C78 C91 178.4(6) . . . . ?
O8 C73 C78 C91 -3.3(10) . . . . ?
C75 C74 C79 C80 -96.8(7) . . . . ?
C73 C74 C79 C80 79.7(8) . . . . ?
C75 C74 C79 C84 29.0(9) . . . . ?
C73 C74 C79 C84 -154.5(6) . . . . ?
C74 C79 C80 C81 177.2(6) . . . . ?
C84 C79 C80 C81 49.8(8) . . . . ?
C79 C80 C81 C82 -53.3(10) . . . . ?
C80 C81 C82 C83 57.3(10) . . . . ?
C81 C82 C83 C84 -59.2(9) . . . . ?
C82 C83 C84 C79 57.4(9) . . . . ?
C80 C79 C84 C83 -52.3(8) . . . . ?
C74 C79 C84 C83 -177.8(6) . . . . ?
C75 C76 C85 C90 -110.3(8) . . . . ?
C77 C76 C85 C90 69.5(9) . . . . ?
C75 C76 C85 C86 124.6(8) . . . . ?
C77 C76 C85 C86 -55.5(10) . . . . ?
C76 C85 C86 C87 -178.4(8) . . . . ?
C90 C85 C86 C87 55.0(10) . . . . ?
C85 C86 C87 C88 -55.4(12) . . . . ?
C86 C87 C88 C89 55.9(12) . . . . ?
C87 C88 C89 C90 -56.4(12) . . . . ?
C76 C85 C90 C89 177.6(7) . . . . ?
C86 C85 C90 C89 -55.5(10) . . . . ?
C88 C89 C90 C85 56.7(11) . . . . ?
C77 C78 C91 C92 -69.3(8) . . . . ?
C73 C78 C91 C92 112.6(7) . . . . ?
C77 C78 C91 C96 56.0(9) . . . . ?
C73 C78 C91 C96 -122.1(7) . . . . ?
C96 C91 C92 C93 59.3(9) . . . . ?
C78 C91 C92 C93 -173.0(7) . . . . ?
C91 C92 C93 C94 -56.8(10) . . . . ?
C92 C93 C94 C95 53.3(11) . . . . ?
C93 C94 C95 C96 -52.6(10) . . . . ?
C92 C91 C96 C95 -58.7(9) . . . . ?
C78 C91 C96 C95 173.8(7) . . . . ?
C94 C95 C96 C91 56.0(9) . . . . ?
C106 C101 C102 C103 0.0 . . . . ?
C107 C101 C102 C103 180.0 . . . . ?
C101 C102 C103 C104 0.0 . . . . ?
C102 C103 C104 C105 0.0 . . . . ?
C103 C104 C105 C106 0.0 . . . . ?
C104 C105 C106 C101 0.0 . . . . ?
C102 C101 C106 C105 0.0 . . . . ?
C107 C101 C106 C105 180.0 . . . . ?
C116 C111 C112 C113 0.0 . . . . ?
C117 C111 C112 C113 180.0(3) . . . . ?
C111 C112 C113 C114 0.0 . . . . ?
C112 C113 C114 C115 0.0 . . . . ?
C113 C114 C115 C116 0.0 . . . . ?
C114 C115 C116 C111 0.0 . . . . ?
C112 C111 C116 C115 0.0 . . . . ?
C117 C111 C116 C115 -180.0(3) . . . . ?
C126 C121 C122 C123 0.0 . . . . ?
C127 C121 C122 C123 180.0 . . . . ?
C121 C122 C123 C124 0.0 . . . . ?
C122 C123 C124 C125 0.0 . . . . ?
C123 C124 C125 C126 0.0 . . . . ?
C124 C125 C126 C121 0.0 . . . . ?
C122 C121 C126 C125 0.0 . . . . ?
C127 C121 C126 C125 180.0 . . . . ?
C136 C131 C132 C133 0.0 . . . . ?
C137 C131 C132 C133 180.0 . . . . ?
C131 C132 C133 C134 0.0 . . . . ?
C132 C133 C134 C135 0.0 . . . . ?
C133 C134 C135 C136 0.0 . . . . ?
C134 C135 C136 C131 0.0 . . . . ?
C132 C131 C136 C135 0.0 . . . . ?
C137 C131 C136 C135 180.0 . . . . ?
C146 C141 C142 C143 0.0 . . . . ?
C147 C141 C142 C143 180.0 . . . . ?
C141 C142 C143 C144 0.0 . . . . ?
C142 C143 C144 C145 0.0 . . . . ?
C143 C144 C145 C146 0.0 . . . . ?
C144 C145 C146 C141 0.0 . . . . ?
C142 C141 C146 C145 0.0 . . . . ?
C147 C141 C146 C145 180.0 . . . . ?
C156 C151 C152 C153 0.0 . . . . ?
C157 C151 C152 C153 180.0 . . . . ?
C151 C152 C153 C154 0.0 . . . . ?
C152 C153 C154 C155 0.0 . . . . ?
C153 C154 C155 C156 0.0 . . . . ?
C154 C155 C156 C151 0.0 . . . . ?
C152 C151 C156 C155 0.0 . . . . ?
C157 C151 C156 C155 180.0 . . . . ?
C166 C161 C162 C163 0.0 . . . . ?
C167 C161 C162 C163 -172.7(19) . . . . ?
C161 C162 C163 C164 0.0 . . . . ?
C162 C163 C164 C165 0.0 . . . . ?
C163 C164 C165 C166 0.0 . . . . ?
C164 C165 C166 C161 0.0 . . . . ?
C162 C161 C166 C165 0.0 . . . . ?
C167 C161 C166 C165 172.8(19) . . . . ?
C176 C171 C172 C173 0.0 . . . . ?
C177 C171 C172 C173 -171(2) . . . . ?
C171 C172 C173 C174 0.0 . . . . ?
C172 C173 C174 C175 0.0 . . . . ?
C173 C174 C175 C176 0.0 . . . . ?
C174 C175 C176 C171 0.0 . . . . ?
C172 C171 C176 C175 0.0 . . . . ?
C177 C171 C176 C175 171(2) . . . . ?
